data_7034504
loop_
_publ_author_name
'Pinkas, Ji\<r\'i'
'Gyepes, R\'obert'
'C\'isa\<rov\'a, Ivana'
'Kubi\<sta, Ji\<r\'i'
'Hor\'a\<cek, Michal'
'Mach, Karel'

_publ_section_title
;
 Displacement of ethene from the decamethyltitanocene-ethene complex with
 internal alkynes, substituent-dependent alkyne-to-allene rearrangement,
 and the electronic transition relevant to the back-bonding interaction.
;
_journal_issue 16
_journal_name_full 'Dalton transactions (Cambridge, England : 2003)'
_journal_page_first 7276
_journal_page_last 7291
_journal_paper_doi 10.1039/c5dt00351b
_journal_volume 44
_journal_year 2015
_chemical_compound_source 'synthesized by the authors'
_chemical_formula_moiety 'C29 H48 Si Ti'
_chemical_formula_sum 'C29 H48 Si Ti'
_chemical_formula_weight 472.66
_chemical_name_systematic
; 
 ? 
;
_chemical_properties_physical 'Air-sensitive, Moisture-sensitive'
_space_group_IT_number 4
_symmetry_cell_setting monoclinic
_symmetry_space_group_name_Hall 'P 2yb'
_symmetry_space_group_name_H-M 'P 1 21 1'
_atom_sites_solution_hydrogens geom
_atom_sites_solution_primary direct
_atom_sites_solution_secondary difmap
_audit_creation_method SHELXL-97
_audit_update_record
;
2015-02-23 deposited with the CCDC.
2015-02-26 downloaded from the CCDC.
;
_cell_angle_alpha 90.00
_cell_angle_beta 90.201(2)
_cell_angle_gamma 90.00
_cell_formula_units_Z 8
_cell_length_a 19.4682(7)
_cell_length_b 12.6977(5)
_cell_length_c 22.4521(9)
_cell_measurement_reflns_used 9527
_cell_measurement_temperature 150(2)
_cell_measurement_theta_max 27.44
_cell_measurement_theta_min 2.28
_cell_volume 5550.2(4)
_computing_cell_refinement 'Bruker SAINT'
_computing_data_collection 'Bruker APEX2'
_computing_data_reduction 'Bruker SAINT'
_computing_structure_refinement 'SHELXS-97 (Sheldrick, 2008)'
_computing_structure_solution 'SHELXS-97 (Sheldrick, 2008)'
_diffrn_ambient_temperature 150(2)
_diffrn_measured_fraction_theta_full 0.999
_diffrn_measured_fraction_theta_max 0.999
_diffrn_measurement_device_type 'Bruker APEX-II CCD'
_diffrn_measurement_method '\f and \w scans'
_diffrn_radiation_monochromator graphite
_diffrn_radiation_source 'fine-focus sealed tube'
_diffrn_radiation_type MoK\a
_diffrn_radiation_wavelength 0.71073
_diffrn_reflns_av_R_equivalents 0.0335
_diffrn_reflns_av_sigmaI/netI 0.0551
_diffrn_reflns_limit_h_max 25
_diffrn_reflns_limit_h_min -25
_diffrn_reflns_limit_k_max 16
_diffrn_reflns_limit_k_min -16
_diffrn_reflns_limit_l_max 29
_diffrn_reflns_limit_l_min -29
_diffrn_reflns_number 68429
_diffrn_reflns_theta_full 27.50
_diffrn_reflns_theta_max 27.50
_diffrn_reflns_theta_min 1.05
_diffrn_standards_number 0
_exptl_absorpt_coefficient_mu 0.365
_exptl_absorpt_correction_T_max 0.8912
_exptl_absorpt_correction_T_min 0.7846
_exptl_absorpt_correction_type multi-scan
_exptl_crystal_colour brown
_exptl_crystal_density_diffrn 1.131
_exptl_crystal_density_method 'not measured'
_exptl_crystal_description plate
_exptl_crystal_F_000 2064
_exptl_crystal_size_max 0.70
_exptl_crystal_size_mid 0.36
_exptl_crystal_size_min 0.32
_refine_diff_density_max 0.301
_refine_diff_density_min -0.239
_refine_diff_density_rms 0.052
_refine_ls_abs_structure_details 'Flack H D (1983), Acta Cryst. A39, 876-881'
_refine_ls_abs_structure_Flack 0.01(2)
_refine_ls_extinction_method none
_refine_ls_goodness_of_fit_ref 1.025
_refine_ls_hydrogen_treatment constr
_refine_ls_matrix_type full
_refine_ls_number_parameters 1182
_refine_ls_number_reflns 25472
_refine_ls_number_restraints 1
_refine_ls_restrained_S_all 1.024
_refine_ls_R_factor_all 0.0662
_refine_ls_R_factor_gt 0.0420
_refine_ls_shift/su_max 0.014
_refine_ls_shift/su_mean 0.000
_refine_ls_structure_factor_coef Fsqd
_refine_ls_weighting_details 'calc w=1/[\s^2^(Fo^2^)+(0.0511P)^2^+0.0528P] where P=(Fo^2^+2Fc^2^)/3'
_refine_ls_weighting_scheme calc
_refine_ls_wR_factor_gt 0.0868
_refine_ls_wR_factor_ref 0.0974
_reflns_number_gt 20478
_reflns_number_total 25472
_reflns_threshold_expression I>2\s(I)
_cod_data_source_file c5dt00351b2.cif
_cod_data_source_block 7
_cod_depositor_comments
;Adding full bibliography for 7034502--7034505.cif.

The following automatic conversions were performed:

'_exptl_absorpt_correction_type' value 'multi-scans' was replaced
with the value 'multi-scan' as specified in the replacement file
'src/cod-tools/trunk/data/replacement-values/replacement_values.lst'.

Automatic conversion script
Id: cif_fix_values 5376 2017-05-30 11:51:03Z andrius 
;
_cod_original_sg_symbol_H-M 'P 21'
_cod_database_code 7034504

loop_
_symmetry_equiv_pos_as_xyz
'x, y, z'
'-x, y+1/2, -z'

loop_
_atom_site_label
_atom_site_type_symbol
_atom_site_fract_x
_atom_site_fract_y
_atom_site_fract_z
_atom_site_U_iso_or_equiv
_atom_site_adp_type
_atom_site_occupancy
_atom_site_symmetry_multiplicity
_atom_site_calc_flag
_atom_site_refinement_flags
Ti1A Ti 0.63221(3) 0.19575(5) 0.18060(2) 0.01450(12) Uani 1 1 d .
Si1A Si 0.56173(5) 0.07414(8) 0.03550(4) 0.0231(2) Uani 1 1 d .
C1A C 0.69784(18) 0.0310(3) 0.17910(15) 0.0230(7) Uani 1 1 d .
C2A C 0.64574(17) 0.0211(3) 0.22191(17) 0.0237(8) Uani 1 1 d .
C3A C 0.66095(18) 0.0893(3) 0.26959(15) 0.0257(8) Uani 1 1 d .
C4A C 0.72023(18) 0.1474(3) 0.25464(16) 0.0267(8) Uani 1 1 d .
C5A C 0.74316(16) 0.1105(3) 0.19907(16) 0.0244(8) Uani 1 1 d .
C6A C 0.7066(2) -0.0380(3) 0.12586(16) 0.0373(10) Uani 1 1 d .
H6A1 H 0.7398 -0.0937 0.1350 0.056 Uiso 1 1 calc R
H6A2 H 0.7234 0.0041 0.0924 0.056 Uiso 1 1 calc R
H6A3 H 0.6623 -0.0697 0.1152 0.056 Uiso 1 1 calc R
C7A C 0.58900(19) -0.0588(3) 0.22173(18) 0.0387(10) Uani 1 1 d .
H7A1 H 0.5516 -0.0343 0.1959 0.058 Uiso 1 1 calc R
H7A2 H 0.5718 -0.0681 0.2624 0.058 Uiso 1 1 calc R
H7A3 H 0.6065 -0.1261 0.2068 0.058 Uiso 1 1 calc R
C8A C 0.6304(2) 0.0811(4) 0.33088(17) 0.0450(11) Uani 1 1 d .
H8A1 H 0.5801 0.0818 0.3278 0.067 Uiso 1 1 calc R
H8A2 H 0.6457 0.1409 0.3551 0.067 Uiso 1 1 calc R
H8A3 H 0.6454 0.0153 0.3496 0.067 Uiso 1 1 calc R
C9A C 0.7621(2) 0.2179(3) 0.29519(19) 0.0505(11) Uani 1 1 d .
H9A1 H 0.8096 0.1925 0.2967 0.076 Uiso 1 1 calc R
H9A2 H 0.7425 0.2167 0.3353 0.076 Uiso 1 1 calc R
H9A3 H 0.7613 0.2901 0.2798 0.076 Uiso 1 1 calc R
C10A C 0.81335(18) 0.1334(3) 0.17529(19) 0.0440(11) Uani 1 1 d .
H10A H 0.8198 0.2098 0.1724 0.066 Uiso 1 1 calc R
H10B H 0.8181 0.1018 0.1357 0.066 Uiso 1 1 calc R
H10C H 0.8480 0.1036 0.2022 0.066 Uiso 1 1 calc R
C11A C 0.56716(17) 0.3570(3) 0.15866(16) 0.0223(7) Uani 1 1 d .
C12A C 0.52098(16) 0.2774(3) 0.17489(16) 0.0225(8) Uani 1 1 d .
C13A C 0.53254(18) 0.2544(3) 0.23542(17) 0.0263(8) Uani 1 1 d .
C14A C 0.58618(18) 0.3177(3) 0.25644(16) 0.0253(8) Uani 1 1 d .
C15A C 0.60965(17) 0.3788(3) 0.20829(16) 0.0238(8) Uani 1 1 d .
C16A C 0.5640(2) 0.4172(3) 0.10107(17) 0.0370(9) Uani 1 1 d .
H16A H 0.5607 0.3676 0.0677 0.055 Uiso 1 1 calc R
H16B H 0.6056 0.4599 0.0969 0.055 Uiso 1 1 calc R
H16C H 0.5236 0.4632 0.1011 0.055 Uiso 1 1 calc R
C17A C 0.46067(17) 0.2395(3) 0.13870(17) 0.0372(10) Uani 1 1 d .
H17A H 0.4216 0.2870 0.1447 0.056 Uiso 1 1 calc R
H17B H 0.4481 0.1683 0.1514 0.056 Uiso 1 1 calc R
H17C H 0.4730 0.2386 0.0964 0.056 Uiso 1 1 calc R
C18A C 0.48492(18) 0.1864(3) 0.27213(17) 0.0390(9) Uani 1 1 d .
H18A H 0.4963 0.1942 0.3144 0.058 Uiso 1 1 calc R
H18B H 0.4903 0.1126 0.2604 0.058 Uiso 1 1 calc R
H18C H 0.4373 0.2085 0.2653 0.058 Uiso 1 1 calc R
C19A C 0.6047(2) 0.3395(3) 0.32081(17) 0.0414(10) Uani 1 1 d .
H19A H 0.5753 0.2974 0.3469 0.062 Uiso 1 1 calc R
H19B H 0.5980 0.4144 0.3294 0.062 Uiso 1 1 calc R
H19C H 0.6529 0.3207 0.3278 0.062 Uiso 1 1 calc R
C20A C 0.66469(18) 0.4630(3) 0.21299(19) 0.0378(9) Uani 1 1 d .
H20A H 0.6630 0.4954 0.2526 0.057 Uiso 1 1 calc R
H20B H 0.6567 0.5170 0.1825 0.057 Uiso 1 1 calc R
H20C H 0.7099 0.4311 0.2069 0.057 Uiso 1 1 calc R
C21A C 0.61234(17) 0.1505(2) 0.09074(15) 0.0162(7) Uani 1 1 d .
C22A C 0.66302(16) 0.2176(3) 0.09198(14) 0.0171(7) Uani 1 1 d .
C23A C 0.70998(16) 0.2706(3) 0.04473(16) 0.0205(8) Uani 1 1 d .
C24A C 0.6699(2) 0.3077(3) -0.00978(16) 0.0362(9) Uani 1 1 d .
H24A H 0.6378 0.3633 0.0019 0.054 Uiso 1 1 calc R
H24B H 0.6443 0.2484 -0.0268 0.054 Uiso 1 1 calc R
H24C H 0.7020 0.3353 -0.0395 0.054 Uiso 1 1 calc R
C25A C 0.76228(17) 0.1867(3) 0.02288(16) 0.0351(9) Uani 1 1 d .
H25A H 0.7375 0.1273 0.0051 0.053 Uiso 1 1 calc R
H25B H 0.7898 0.1618 0.0567 0.053 Uiso 1 1 calc R
H25C H 0.7926 0.2182 -0.0070 0.053 Uiso 1 1 calc R
C26A C 0.75026(19) 0.3613(3) 0.07238(19) 0.0362(9) Uani 1 1 d .
H26A H 0.7833 0.3885 0.0434 0.054 Uiso 1 1 calc R
H26B H 0.7749 0.3362 0.1078 0.054 Uiso 1 1 calc R
H26C H 0.7185 0.4176 0.0838 0.054 Uiso 1 1 calc R
C27A C 0.6165(2) -0.0041(3) -0.01714(17) 0.0406(10) Uani 1 1 d .
H27A H 0.6431 -0.0563 0.0054 0.061 Uiso 1 1 calc R
H27B H 0.6480 0.0434 -0.0380 0.061 Uiso 1 1 calc R
H27C H 0.5871 -0.0401 -0.0462 0.061 Uiso 1 1 calc R
C28A C 0.5057(2) 0.1600(3) -0.01293(17) 0.0366(10) Uani 1 1 d .
H28A H 0.5063 0.1333 -0.0539 0.055 Uiso 1 1 calc R
H28B H 0.5233 0.2324 -0.0123 0.055 Uiso 1 1 calc R
H28C H 0.4586 0.1590 0.0022 0.055 Uiso 1 1 calc R
C29A C 0.5046(2) -0.0236(3) 0.07177(17) 0.0353(9) Uani 1 1 d .
H29A H 0.5324 -0.0809 0.0884 0.053 Uiso 1 1 calc R
H29B H 0.4724 -0.0522 0.0423 0.053 Uiso 1 1 calc R
H29C H 0.4789 0.0107 0.1038 0.053 Uiso 1 1 calc R
Ti1B Ti 0.87500(3) 0.69899(5) 0.42894(2) 0.01695(13) Uani 1 1 d .
Si1B Si 0.94708(5) 0.57779(8) 0.28597(5) 0.0280(2) Uani 1 1 d .
C1B C 0.97087(19) 0.8199(3) 0.41047(16) 0.0304(9) Uani 1 1 d .
C2B C 0.99068(18) 0.7545(3) 0.45795(18) 0.0313(9) Uani 1 1 d .
C3B C 0.9495(2) 0.7768(3) 0.50686(16) 0.0318(9) Uani 1 1 d .
C4B C 0.9014(2) 0.8519(3) 0.49031(19) 0.0361(10) Uani 1 1 d .
C5B C 0.9144(2) 0.8816(3) 0.4303(2) 0.0373(10) Uani 1 1 d .
C6B C 1.0066(2) 0.8331(4) 0.35291(18) 0.0625(15) Uani 1 1 d .
H6B1 H 1.0373 0.8943 0.3551 0.094 Uiso 1 1 calc R
H6B2 H 0.9727 0.8440 0.3212 0.094 Uiso 1 1 calc R
H6B3 H 1.0337 0.7698 0.3443 0.094 Uiso 1 1 calc R
C7B C 1.05131(18) 0.6805(4) 0.4580(2) 0.0510(12) Uani 1 1 d .
H7B1 H 1.0740 0.6833 0.4191 0.076 Uiso 1 1 calc R
H7B2 H 1.0354 0.6086 0.4657 0.076 Uiso 1 1 calc R
H7B3 H 1.0838 0.7017 0.4892 0.076 Uiso 1 1 calc R
C8B C 0.9674(2) 0.7429(4) 0.57017(17) 0.0542(13) Uani 1 1 d .
H8B1 H 0.9345 0.7741 0.5980 0.081 Uiso 1 1 calc R
H8B2 H 1.0139 0.7668 0.5801 0.081 Uiso 1 1 calc R
H8B3 H 0.9652 0.6659 0.5731 0.081 Uiso 1 1 calc R
C9B C 0.8518(2) 0.9104(4) 0.5292(2) 0.0637(15) Uani 1 1 d .
H9B1 H 0.8049 0.8866 0.5205 0.096 Uiso 1 1 calc R
H9B2 H 0.8554 0.9861 0.5213 0.096 Uiso 1 1 calc R
H9B3 H 0.8627 0.8966 0.5711 0.096 Uiso 1 1 calc R
C10B C 0.8846(3) 0.9785(3) 0.4016(3) 0.0689(16) Uani 1 1 d .
H10D H 0.8944 1.0400 0.4266 0.103 Uiso 1 1 calc R
H10E H 0.8348 0.9701 0.3973 0.103 Uiso 1 1 calc R
H10F H 0.9052 0.9884 0.3622 0.103 Uiso 1 1 calc R
C11B C 0.78012(19) 0.5723(3) 0.42396(17) 0.0309(9) Uani 1 1 d .
C12B C 0.8396(2) 0.5176(3) 0.44075(19) 0.0333(9) Uani 1 1 d .
C13B C 0.85932(18) 0.5542(3) 0.49735(18) 0.0328(9) Uani 1 1 d .
C14B C 0.8111(2) 0.6299(3) 0.51555(16) 0.0320(9) Uani 1 1 d .
C15B C 0.76378(18) 0.6435(3) 0.46914(18) 0.0306(9) Uani 1 1 d .
C16B C 0.7358(3) 0.5443(4) 0.37052(19) 0.0616(15) Uani 1 1 d .
H16D H 0.7072 0.4832 0.3801 0.092 Uiso 1 1 calc R
H16E H 0.7653 0.5274 0.3366 0.092 Uiso 1 1 calc R
H16F H 0.7063 0.6043 0.3604 0.092 Uiso 1 1 calc R
C17B C 0.8701(3) 0.4248(3) 0.4091(2) 0.0657(16) Uani 1 1 d .
H17D H 0.8453 0.3607 0.4205 0.099 Uiso 1 1 calc R
H17E H 0.9186 0.4178 0.4203 0.099 Uiso 1 1 calc R
H17F H 0.8663 0.4352 0.3660 0.099 Uiso 1 1 calc R
C18B C 0.9141(2) 0.5010(4) 0.5349(2) 0.0620(15) Uani 1 1 d .
H18D H 0.9149 0.5327 0.5747 0.093 Uiso 1 1 calc R
H18E H 0.9590 0.5103 0.5160 0.093 Uiso 1 1 calc R
H18F H 0.9037 0.4257 0.5382 0.093 Uiso 1 1 calc R
C19B C 0.7993(2) 0.6691(4) 0.57819(17) 0.0595(14) Uani 1 1 d .
H19D H 0.7880 0.7443 0.5771 0.089 Uiso 1 1 calc R
H19E H 0.8410 0.6584 0.6020 0.089 Uiso 1 1 calc R
H19F H 0.7612 0.6300 0.5961 0.089 Uiso 1 1 calc R
C20B C 0.7000(2) 0.7110(4) 0.4717(2) 0.0613(14) Uani 1 1 d .
H20D H 0.6835 0.7247 0.4311 0.092 Uiso 1 1 calc R
H20E H 0.7108 0.7779 0.4913 0.092 Uiso 1 1 calc R
H20F H 0.6643 0.6741 0.4942 0.092 Uiso 1 1 calc R
C21B C 0.89563(17) 0.6550(3) 0.33920(15) 0.0202(8) Uani 1 1 d .
C22B C 0.84606(17) 0.7241(3) 0.33926(15) 0.0196(7) Uani 1 1 d .
C23B C 0.80075(18) 0.7814(3) 0.29216(16) 0.0232(8) Uani 1 1 d .
C24B C 0.8439(2) 0.8656(4) 0.2601(2) 0.0526(12) Uani 1 1 d .
H24D H 0.8157 0.9004 0.2297 0.079 Uiso 1 1 calc R
H24E H 0.8835 0.8321 0.2411 0.079 Uiso 1 1 calc R
H24F H 0.8599 0.9179 0.2890 0.079 Uiso 1 1 calc R
C25B C 0.7757(2) 0.7034(4) 0.24401(17) 0.0480(10) Uani 1 1 d .
H25D H 0.7483 0.6479 0.2627 0.072 Uiso 1 1 calc R
H25E H 0.8154 0.6720 0.2241 0.072 Uiso 1 1 calc R
H25F H 0.7474 0.7410 0.2147 0.072 Uiso 1 1 calc R
C26B C 0.7398(2) 0.8354(4) 0.3213(2) 0.0475(11) Uani 1 1 d .
H26D H 0.7165 0.8803 0.2920 0.071 Uiso 1 1 calc R
H26E H 0.7559 0.8786 0.3547 0.071 Uiso 1 1 calc R
H26F H 0.7076 0.7820 0.3359 0.071 Uiso 1 1 calc R
C27B C 0.9824(2) 0.6599(4) 0.22377(18) 0.0449(11) Uani 1 1 d .
H27D H 0.9445 0.6953 0.2030 0.067 Uiso 1 1 calc R
H27E H 1.0071 0.6146 0.1958 0.067 Uiso 1 1 calc R
H27F H 1.0139 0.7128 0.2401 0.067 Uiso 1 1 calc R
C28B C 1.0236(2) 0.5153(4) 0.3215(2) 0.0492(11) Uani 1 1 d .
H28D H 1.0597 0.5684 0.3271 0.074 Uiso 1 1 calc R
H28E H 1.0408 0.4588 0.2959 0.074 Uiso 1 1 calc R
H28F H 1.0107 0.4861 0.3603 0.074 Uiso 1 1 calc R
C29B C 0.8954(2) 0.4704(3) 0.24941(18) 0.0430(11) Uani 1 1 d .
H29D H 0.8884 0.4129 0.2778 0.064 Uiso 1 1 calc R
H29E H 0.9202 0.4439 0.2146 0.064 Uiso 1 1 calc R
H29F H 0.8508 0.4986 0.2368 0.064 Uiso 1 1 calc R
Ti1C Ti 0.37585(3) 0.69906(5) 0.31474(2) 0.01675(12) Uani 1 1 d .
Si1C Si 0.43258(6) 0.59252(9) 0.46684(5) 0.0319(3) Uani 1 1 d .
C1C C 0.27800(18) 0.5766(3) 0.31590(17) 0.0314(9) Uani 1 1 d .
C2C C 0.33834(19) 0.5189(3) 0.30726(17) 0.0284(9) Uani 1 1 d .
C3C C 0.36469(17) 0.5474(3) 0.25013(16) 0.0250(8) Uani 1 1 d .
C4C C 0.31949(18) 0.6228(3) 0.22591(15) 0.0253(8) Uani 1 1 d .
C5C C 0.26863(18) 0.6431(3) 0.26689(17) 0.0320(9) Uani 1 1 d .
C6C C 0.2294(2) 0.5595(4) 0.36625(19) 0.0540(13) Uani 1 1 d .
H6C1 H 0.2008 0.4978 0.3579 0.081 Uiso 1 1 calc R
H6C2 H 0.2001 0.6217 0.3708 0.081 Uiso 1 1 calc R
H6C3 H 0.2555 0.5480 0.4031 0.081 Uiso 1 1 calc R
C7C C 0.3638(3) 0.4273(3) 0.3429(2) 0.0517(12) Uani 1 1 d .
H7C1 H 0.3513 0.4369 0.3848 0.078 Uiso 1 1 calc R
H7C2 H 0.4139 0.4226 0.3395 0.078 Uiso 1 1 calc R
H7C3 H 0.3429 0.3623 0.3278 0.078 Uiso 1 1 calc R
C8C C 0.42056(19) 0.4869(3) 0.21952(18) 0.0403(10) Uani 1 1 d .
H8C1 H 0.4195 0.5025 0.1768 0.060 Uiso 1 1 calc R
H8C2 H 0.4134 0.4113 0.2257 0.060 Uiso 1 1 calc R
H8C3 H 0.4652 0.5075 0.2361 0.060 Uiso 1 1 calc R
C9C C 0.3149(2) 0.6567(3) 0.16154(16) 0.0422(10) Uani 1 1 d .
H9C1 H 0.2772 0.6190 0.1419 0.063 Uiso 1 1 calc R
H9C2 H 0.3582 0.6403 0.1414 0.063 Uiso 1 1 calc R
H9C3 H 0.3064 0.7327 0.1596 0.063 Uiso 1 1 calc R
C10C C 0.20651(19) 0.7146(4) 0.2569(2) 0.0561(12) Uani 1 1 d .
H10G H 0.2080 0.7437 0.2165 0.084 Uiso 1 1 calc R
H10H H 0.2074 0.7722 0.2859 0.084 Uiso 1 1 calc R
H10I H 0.1642 0.6737 0.2619 0.084 Uiso 1 1 calc R
C11C C 0.4701(2) 0.8234(3) 0.33661(17) 0.0341(10) Uani 1 1 d .
C12C C 0.49433(18) 0.7484(3) 0.29531(18) 0.0314(9) Uani 1 1 d .
C13C C 0.45855(19) 0.7641(3) 0.24059(17) 0.0289(9) Uani 1 1 d .
C14C C 0.40910(19) 0.8445(3) 0.25041(19) 0.0326(9) Uani 1 1 d .
C15C C 0.4173(2) 0.8798(3) 0.3100(2) 0.0364(10) Uani 1 1 d .
C16C C 0.5017(2) 0.8435(4) 0.39726(19) 0.0606(14) Uani 1 1 d .
H16G H 0.4999 0.9190 0.4061 0.091 Uiso 1 1 calc R
H16H H 0.5496 0.8200 0.3973 0.091 Uiso 1 1 calc R
H16I H 0.4760 0.8046 0.4276 0.091 Uiso 1 1 calc R
C17C C 0.55328(19) 0.6764(4) 0.3035(2) 0.0560(13) Uani 1 1 d .
H17G H 0.5691 0.6797 0.3450 0.084 Uiso 1 1 calc R
H17H H 0.5907 0.6975 0.2770 0.084 Uiso 1 1 calc R
H17I H 0.5391 0.6042 0.2941 0.084 Uiso 1 1 calc R
C18C C 0.4814(2) 0.7230(3) 0.18168(17) 0.0511(12) Uani 1 1 d .
H18G H 0.4519 0.6642 0.1697 0.077 Uiso 1 1 calc R
H18H H 0.5291 0.6987 0.1848 0.077 Uiso 1 1 calc R
H18I H 0.4783 0.7792 0.1519 0.077 Uiso 1 1 calc R
C19C C 0.3664(2) 0.9015(3) 0.2046(2) 0.0574(13) Uani 1 1 d .
H19G H 0.3176 0.8941 0.2144 0.086 Uiso 1 1 calc R
H19H H 0.3750 0.8712 0.1652 0.086 Uiso 1 1 calc R
H19I H 0.3788 0.9763 0.2044 0.086 Uiso 1 1 calc R
C20C C 0.3828(3) 0.9778(3) 0.3334(3) 0.0670(16) Uani 1 1 d .
H20G H 0.4053 0.9998 0.3705 0.101 Uiso 1 1 calc R
H20H H 0.3343 0.9630 0.3411 0.101 Uiso 1 1 calc R
H20I H 0.3865 1.0342 0.3038 0.101 Uiso 1 1 calc R
C21C C 0.38824(18) 0.6663(3) 0.40719(15) 0.0217(8) Uani 1 1 d .
C22C C 0.33964(18) 0.7354(3) 0.40024(17) 0.0243(8) Uani 1 1 d .
C23C C 0.29188(19) 0.7969(3) 0.44418(19) 0.0317(9) Uani 1 1 d .
C24C C 0.2635(2) 0.7233(4) 0.4923(2) 0.0619(14) Uani 1 1 d .
H24G H 0.3015 0.6953 0.5162 0.093 Uiso 1 1 calc R
H24H H 0.2387 0.6650 0.4733 0.093 Uiso 1 1 calc R
H24I H 0.2321 0.7626 0.5181 0.093 Uiso 1 1 calc R
C25C C 0.3320(2) 0.8853(4) 0.4757(2) 0.0627(15) Uani 1 1 d .
H25G H 0.3032 0.9170 0.5066 0.094 Uiso 1 1 calc R
H25H H 0.3449 0.9392 0.4466 0.094 Uiso 1 1 calc R
H25I H 0.3736 0.8560 0.4941 0.094 Uiso 1 1 calc R
C26C C 0.2322(2) 0.8472(4) 0.4088(2) 0.0635(15) Uani 1 1 d .
H26G H 0.2023 0.7917 0.3931 0.095 Uiso 1 1 calc R
H26H H 0.2508 0.8886 0.3757 0.095 Uiso 1 1 calc R
H26I H 0.2058 0.8934 0.4351 0.095 Uiso 1 1 calc R
C27C C 0.4651(2) 0.6786(4) 0.52945(18) 0.0562(13) Uani 1 1 d .
H27G H 0.4977 0.7303 0.5136 0.084 Uiso 1 1 calc R
H27H H 0.4881 0.6348 0.5594 0.084 Uiso 1 1 calc R
H27I H 0.4264 0.7155 0.5478 0.084 Uiso 1 1 calc R
C28C C 0.3746(2) 0.4933(4) 0.50190(19) 0.0514(12) Uani 1 1 d .
H28G H 0.3300 0.5259 0.5102 0.077 Uiso 1 1 calc R
H28H H 0.3951 0.4682 0.5392 0.077 Uiso 1 1 calc R
H28I H 0.3681 0.4338 0.4747 0.077 Uiso 1 1 calc R
C29C C 0.5095(2) 0.5198(4) 0.43967(19) 0.0499(12) Uani 1 1 d .
H29G H 0.4959 0.4719 0.4075 0.075 Uiso 1 1 calc R
H29H H 0.5296 0.4792 0.4725 0.075 Uiso 1 1 calc R
H29I H 0.5435 0.5701 0.4247 0.075 Uiso 1 1 calc R
Ti1D Ti 0.86954(3) 0.68974(4) 0.93678(2) 0.01465(12) Uani 1 1 d .
Si1D Si 0.92742(5) 0.59384(9) 0.78335(5) 0.0292(2) Uani 1 1 d .
C1D C 0.93802(17) 0.8498(3) 0.91981(16) 0.0221(7) Uani 1 1 d .
C2D C 0.98264(17) 0.7669(3) 0.93448(17) 0.0238(8) Uani 1 1 d .
C3D C 0.97053(17) 0.7392(3) 0.99506(15) 0.0205(7) Uani 1 1 d .
C4D C 0.91674(17) 0.8044(3) 1.01586(16) 0.0233(8) Uani 1 1 d .
C5D C 0.89570(17) 0.8700(3) 0.96860(16) 0.0226(8) Uani 1 1 d .
C6D C 0.9409(2) 0.9121(3) 0.86253(17) 0.0366(9) Uani 1 1 d .
H6D1 H 0.8976 0.9504 0.8570 0.055 Uiso 1 1 calc R
H6D2 H 0.9479 0.8639 0.8290 0.055 Uiso 1 1 calc R
H6D3 H 0.9790 0.9623 0.8645 0.055 Uiso 1 1 calc R
C7D C 1.04243(16) 0.7294(3) 0.89901(17) 0.0360(9) Uani 1 1 d .
H7D1 H 1.0327 0.7388 0.8565 0.054 Uiso 1 1 calc R
H7D2 H 1.0505 0.6547 0.9073 0.054 Uiso 1 1 calc R
H7D3 H 1.0833 0.7702 0.9099 0.054 Uiso 1 1 calc R
C8D C 1.01837(18) 0.6697(3) 1.03089(17) 0.0352(9) Uani 1 1 d .
H8D1 H 1.0079 0.6770 1.0734 0.053 Uiso 1 1 calc R
H8D2 H 1.0660 0.6911 1.0237 0.053 Uiso 1 1 calc R
H8D3 H 1.0122 0.5962 1.0188 0.053 Uiso 1 1 calc R
C9D C 0.8973(2) 0.8231(3) 1.08026(16) 0.0373(10) Uani 1 1 d .
H9D1 H 0.8986 0.8988 1.0888 0.056 Uiso 1 1 calc R
H9D2 H 0.9298 0.7864 1.1064 0.056 Uiso 1 1 calc R
H9D3 H 0.8508 0.7963 1.0873 0.056 Uiso 1 1 calc R
C10D C 0.84332(18) 0.9557(3) 0.97496(19) 0.0368(9) Uani 1 1 d .
H10J H 0.8355 0.9892 0.9362 0.055 Uiso 1 1 calc R
H10K H 0.8600 1.0084 1.0034 0.055 Uiso 1 1 calc R
H10L H 0.8001 0.9256 0.9894 0.055 Uiso 1 1 calc R
C11D C 0.80918(16) 0.5216(3) 0.93049(15) 0.0196(7) Uani 1 1 d .
C12D C 0.86282(17) 0.5103(3) 0.97255(15) 0.0208(7) Uani 1 1 d .
C13D C 0.84595(17) 0.5740(3) 1.02254(15) 0.0226(7) Uani 1 1 d .
C14D C 0.78579(18) 0.6282(3) 1.00972(15) 0.0238(8) Uani 1 1 d .
C15D C 0.76147(16) 0.5951(3) 0.95256(16) 0.0222(8) Uani 1 1 d .
C16D C 0.80043(19) 0.4579(3) 0.87479(15) 0.0307(9) Uani 1 1 d .
H16J H 0.7708 0.3972 0.8830 0.046 Uiso 1 1 calc R
H16K H 0.8454 0.4331 0.8612 0.046 Uiso 1 1 calc R
H16L H 0.7793 0.5016 0.8438 0.046 Uiso 1 1 calc R
C17D C 0.92216(19) 0.4353(3) 0.96799(17) 0.0340(9) Uani 1 1 d .
H17J H 0.9651 0.4728 0.9766 0.051 Uiso 1 1 calc R
H17K H 0.9239 0.4060 0.9276 0.051 Uiso 1 1 calc R
H17L H 0.9162 0.3780 0.9968 0.051 Uiso 1 1 calc R
C18D C 0.8780(2) 0.5609(3) 1.08384(16) 0.0379(10) Uani 1 1 d .
H18J H 0.9022 0.6258 1.0949 0.057 Uiso 1 1 calc R
H18K H 0.9106 0.5021 1.0832 0.057 Uiso 1 1 calc R
H18L H 0.8419 0.5465 1.1130 0.057 Uiso 1 1 calc R
C19D C 0.74223(18) 0.6932(3) 1.05173(16) 0.0406(9) Uani 1 1 d .
H19J H 0.7653 0.6983 1.0905 0.061 Uiso 1 1 calc R
H19K H 0.6974 0.6594 1.0567 0.061 Uiso 1 1 calc R
H19L H 0.7359 0.7639 1.0351 0.061 Uiso 1 1 calc R
C20D C 0.68963(17) 0.6135(3) 0.92958(18) 0.0368(9) Uani 1 1 d .
H20J H 0.6848 0.5817 0.8900 0.055 Uiso 1 1 calc R
H20K H 0.6809 0.6893 0.9269 0.055 Uiso 1 1 calc R
H20L H 0.6565 0.5813 0.9569 0.055 Uiso 1 1 calc R
C21D C 0.88203(18) 0.6615(3) 0.84481(15) 0.0207(8) Uani 1 1 d .
C22D C 0.83137(17) 0.7262(3) 0.85097(16) 0.0220(8) Uani 1 1 d .
C23D C 0.78009(17) 0.7824(3) 0.80895(17) 0.0266(8) Uani 1 1 d .
C24D C 0.8155(2) 0.8307(4) 0.7553(2) 0.0546(13) Uani 1 1 d .
H24J H 0.8368 0.7748 0.7316 0.082 Uiso 1 1 calc R
H24K H 0.8508 0.8802 0.7688 0.082 Uiso 1 1 calc R
H24L H 0.7816 0.8681 0.7308 0.082 Uiso 1 1 calc R
C25D C 0.7427(2) 0.8721(3) 0.8438(2) 0.0486(12) Uani 1 1 d .
H25J H 0.7094 0.9067 0.8175 0.073 Uiso 1 1 calc R
H25K H 0.7765 0.9237 0.8577 0.073 Uiso 1 1 calc R
H25L H 0.7187 0.8419 0.8781 0.073 Uiso 1 1 calc R
C26D C 0.72577(18) 0.7065(3) 0.78591(17) 0.0414(9) Uani 1 1 d .
H26J H 0.6965 0.7425 0.7567 0.062 Uiso 1 1 calc R
H26K H 0.6976 0.6819 0.8192 0.062 Uiso 1 1 calc R
H26L H 0.7482 0.6461 0.7670 0.062 Uiso 1 1 calc R
C27D C 0.8672(2) 0.5308(4) 0.72837(17) 0.0476(11) Uani 1 1 d .
H27J H 0.8381 0.4796 0.7490 0.071 Uiso 1 1 calc R
H27K H 0.8938 0.4949 0.6975 0.071 Uiso 1 1 calc R
H27L H 0.8383 0.5851 0.7100 0.071 Uiso 1 1 calc R
C28D C 0.9831(2) 0.6831(4) 0.73911(18) 0.0463(11) Uani 1 1 d .
H28J H 0.9565 0.7448 0.7266 0.070 Uiso 1 1 calc R
H28K H 0.9999 0.6457 0.7039 0.070 Uiso 1 1 calc R
H28L H 1.0221 0.7059 0.7636 0.070 Uiso 1 1 calc R
C29D C 0.9849(2) 0.4872(3) 0.81115(19) 0.0422(10) Uani 1 1 d .
H29J H 1.0161 0.5158 0.8415 0.063 Uiso 1 1 calc R
H29K H 1.0117 0.4589 0.7780 0.063 Uiso 1 1 calc R
H29L H 0.9571 0.4309 0.8286 0.063 Uiso 1 1 calc R

loop_
_atom_site_aniso_label
_atom_site_aniso_U_11
_atom_site_aniso_U_22
_atom_site_aniso_U_33
_atom_site_aniso_U_23
_atom_site_aniso_U_13
_atom_site_aniso_U_12
Ti1A 0.0127(3) 0.0135(3) 0.0173(3) -0.0008(3) -0.0005(2) -0.0002(3)
Si1A 0.0264(5) 0.0221(5) 0.0209(5) -0.0029(4) -0.0029(4) -0.0032(4)
C1A 0.0274(18) 0.0193(17) 0.0222(17) -0.0001(15) -0.0027(15) 0.0097(15)
C2A 0.0174(16) 0.0204(18) 0.033(2) 0.0091(16) -0.0017(15) -0.0031(14)
C3A 0.0290(18) 0.027(2) 0.0207(18) 0.0054(15) 0.0019(14) 0.0059(16)
C4A 0.0231(18) 0.0272(19) 0.030(2) -0.0008(16) -0.0069(15) 0.0004(15)
C5A 0.0148(15) 0.0281(19) 0.030(2) 0.0097(16) 0.0021(14) 0.0018(14)
C6A 0.051(2) 0.031(2) 0.030(2) -0.0020(17) -0.0024(18) 0.0220(19)
C7A 0.035(2) 0.031(2) 0.051(3) 0.0138(19) -0.0109(19) -0.0148(17)
C8A 0.058(3) 0.051(3) 0.026(2) 0.0169(18) 0.0144(19) 0.018(2)
C9A 0.054(3) 0.040(3) 0.057(3) -0.007(2) -0.027(2) -0.002(2)
C10A 0.0185(18) 0.053(3) 0.061(3) 0.023(2) 0.0020(18) -0.0006(17)
C11A 0.0222(17) 0.0144(16) 0.0302(19) -0.0043(14) 0.0010(15) 0.0076(14)
C12A 0.0122(15) 0.0261(19) 0.0291(19) -0.0092(15) -0.0030(14) 0.0053(14)
C13A 0.0216(18) 0.0190(17) 0.038(2) -0.0028(16) 0.0114(16) 0.0022(14)
C14A 0.0263(18) 0.0214(18) 0.0283(19) -0.0054(15) -0.0015(15) 0.0057(15)
C15A 0.0225(18) 0.0147(16) 0.034(2) -0.0007(14) 0.0050(15) 0.0015(14)
C16A 0.040(2) 0.035(2) 0.036(2) 0.0077(18) 0.0032(17) 0.0156(18)
C17A 0.0201(18) 0.042(2) 0.050(2) -0.0174(19) -0.0066(16) 0.0040(16)
C18A 0.0337(19) 0.031(2) 0.052(2) -0.001(2) 0.0198(17) 0.0005(18)
C19A 0.053(3) 0.036(2) 0.035(2) -0.0137(18) -0.0057(19) 0.007(2)
C20A 0.032(2) 0.029(2) 0.052(3) -0.0134(18) 0.0021(18) -0.0036(16)
C21A 0.0186(17) 0.0125(15) 0.0175(16) -0.0023(13) -0.0027(13) 0.0031(13)
C22A 0.0203(16) 0.0143(17) 0.0168(15) 0.0011(13) 0.0019(12) 0.0045(13)
C23A 0.0147(16) 0.0191(17) 0.0278(19) 0.0037(14) 0.0081(14) -0.0046(13)
C24A 0.038(2) 0.039(2) 0.032(2) 0.0084(18) 0.0071(17) -0.0016(18)
C25A 0.0280(18) 0.038(2) 0.040(2) 0.0015(19) 0.0167(15) 0.0033(18)
C26A 0.032(2) 0.030(2) 0.046(2) 0.0059(18) 0.0057(18) -0.0111(17)
C27A 0.039(2) 0.050(3) 0.032(2) -0.0127(19) 0.0010(18) 0.005(2)
C28A 0.038(2) 0.037(2) 0.034(2) 0.0005(18) -0.0088(18) -0.0011(18)
C29A 0.038(2) 0.032(2) 0.035(2) -0.0060(17) -0.0058(17) -0.0133(17)
Ti1B 0.0164(3) 0.0154(3) 0.0191(3) -0.0007(3) -0.0024(2) -0.0014(3)
Si1B 0.0326(5) 0.0261(6) 0.0253(5) -0.0037(4) 0.0050(4) -0.0012(5)
C1B 0.032(2) 0.036(2) 0.0227(19) -0.0009(17) -0.0028(16) -0.0216(18)
C2B 0.0207(19) 0.031(2) 0.042(2) -0.0020(18) -0.0041(16) -0.0131(16)
C3B 0.032(2) 0.040(2) 0.0237(19) -0.0028(17) -0.0029(16) -0.0159(18)
C4B 0.036(2) 0.030(2) 0.043(2) -0.0222(19) 0.0020(19) -0.0074(18)
C5B 0.042(2) 0.0194(18) 0.050(3) 0.0037(18) -0.023(2) -0.0152(17)
C6B 0.067(3) 0.090(4) 0.031(2) -0.006(3) 0.004(2) -0.058(3)
C7B 0.0252(19) 0.053(3) 0.075(3) -0.014(3) -0.0032(19) -0.005(2)
C8B 0.060(3) 0.066(3) 0.037(2) 0.007(2) -0.015(2) -0.033(2)
C9B 0.058(3) 0.051(3) 0.082(4) -0.038(3) 0.019(3) -0.009(2)
C10B 0.098(4) 0.022(2) 0.086(4) 0.002(2) -0.049(3) -0.010(2)
C11B 0.0294(19) 0.032(2) 0.031(2) 0.0050(17) 0.0011(16) -0.0147(17)
C12B 0.038(2) 0.0209(19) 0.041(2) 0.0054(18) 0.0129(19) -0.0077(17)
C13B 0.0201(18) 0.037(2) 0.041(2) 0.0214(19) 0.0002(17) -0.0058(16)
C14B 0.035(2) 0.037(2) 0.0240(19) -0.0040(16) 0.0127(17) -0.0139(18)
C15B 0.0160(17) 0.027(2) 0.049(2) 0.0139(18) 0.0032(17) -0.0008(14)
C16B 0.067(3) 0.075(4) 0.042(3) 0.007(2) -0.014(2) -0.047(3)
C17B 0.089(4) 0.027(2) 0.081(4) -0.006(2) 0.047(3) -0.006(2)
C18B 0.030(2) 0.057(3) 0.099(4) 0.047(3) -0.011(2) -0.007(2)
C19B 0.075(3) 0.070(3) 0.034(2) -0.015(2) 0.021(2) -0.029(3)
C20B 0.034(2) 0.053(3) 0.097(4) 0.022(3) 0.026(2) 0.013(2)
C21B 0.0198(18) 0.0247(18) 0.0159(16) -0.0010(14) -0.0028(13) -0.0082(14)
C22B 0.0179(16) 0.0156(17) 0.0252(17) 0.0012(14) -0.0032(13) -0.0015(13)
C23B 0.0251(18) 0.0199(18) 0.0246(18) 0.0023(14) -0.0112(15) -0.0018(14)
C24B 0.065(3) 0.049(3) 0.044(3) 0.025(2) -0.020(2) -0.009(2)
C25B 0.054(2) 0.048(3) 0.042(2) 0.008(2) -0.0251(19) -0.006(2)
C26B 0.038(2) 0.052(3) 0.052(3) 0.007(2) -0.023(2) 0.015(2)
C27B 0.061(3) 0.043(2) 0.030(2) -0.0055(18) 0.015(2) -0.009(2)
C28B 0.045(2) 0.048(3) 0.054(3) -0.008(2) 0.008(2) 0.015(2)
C29B 0.049(3) 0.041(2) 0.039(2) -0.0088(19) 0.007(2) -0.007(2)
Ti1C 0.0159(3) 0.0154(3) 0.0190(3) -0.0002(3) 0.0005(2) -0.0022(3)
Si1C 0.0375(6) 0.0381(7) 0.0200(5) 0.0040(5) -0.0043(4) -0.0048(5)
C1C 0.0259(18) 0.037(2) 0.031(2) -0.0071(18) 0.0068(16) -0.0196(17)
C2C 0.038(2) 0.0177(18) 0.030(2) 0.0058(16) -0.0113(17) -0.0109(17)
C3C 0.0191(17) 0.0210(18) 0.035(2) -0.0129(16) 0.0020(16) -0.0023(14)
C4C 0.0286(19) 0.0264(19) 0.0209(17) 0.0014(15) -0.0073(15) -0.0118(16)
C5C 0.0187(18) 0.036(2) 0.041(2) -0.0031(18) -0.0099(16) -0.0013(15)
C6C 0.054(3) 0.060(3) 0.048(2) -0.010(2) 0.023(2) -0.035(2)
C7C 0.084(4) 0.021(2) 0.051(3) 0.006(2) -0.022(3) -0.007(2)
C8C 0.031(2) 0.036(2) 0.054(3) -0.020(2) 0.0083(19) -0.0026(17)
C9C 0.056(3) 0.041(2) 0.030(2) 0.0019(17) -0.0118(19) -0.017(2)
C10C 0.032(2) 0.065(3) 0.072(3) -0.004(3) -0.012(2) 0.010(2)
C11C 0.038(2) 0.038(2) 0.027(2) 0.0027(18) 0.0017(17) -0.0248(19)
C12C 0.0182(18) 0.028(2) 0.048(2) 0.0108(18) -0.0017(16) -0.0118(15)
C13C 0.027(2) 0.027(2) 0.032(2) -0.0043(16) 0.0093(16) -0.0146(16)
C14C 0.0262(19) 0.031(2) 0.040(2) 0.0133(18) -0.0036(17) -0.0141(17)
C15C 0.040(2) 0.0200(19) 0.050(3) -0.0038(18) 0.016(2) -0.0098(17)
C16C 0.065(3) 0.077(4) 0.039(3) 0.001(3) -0.004(2) -0.044(3)
C17C 0.026(2) 0.059(3) 0.083(3) 0.023(3) 0.004(2) 0.003(2)
C18C 0.061(3) 0.053(3) 0.039(2) -0.018(2) 0.022(2) -0.032(2)
C19C 0.047(3) 0.047(3) 0.078(3) 0.035(3) -0.014(2) -0.014(2)
C20C 0.075(3) 0.029(2) 0.097(4) -0.007(3) 0.040(3) -0.004(2)
C21C 0.0279(19) 0.0198(18) 0.0174(17) -0.0014(13) -0.0030(14) -0.0086(15)
C22C 0.0227(18) 0.0230(19) 0.0273(19) -0.0034(15) 0.0036(15) -0.0052(15)
C23C 0.0262(19) 0.0238(19) 0.045(2) -0.0150(18) 0.0190(17) 0.0014(15)
C24C 0.064(3) 0.062(3) 0.060(3) -0.015(3) 0.033(3) -0.006(3)
C25C 0.061(3) 0.060(3) 0.067(3) -0.032(3) 0.027(3) -0.009(3)
C26C 0.055(3) 0.048(3) 0.087(4) -0.019(3) 0.026(3) 0.013(2)
C27C 0.069(3) 0.071(4) 0.028(2) -0.004(2) -0.012(2) -0.021(3)
C28C 0.060(3) 0.059(3) 0.036(2) 0.016(2) -0.005(2) -0.009(2)
C29C 0.052(3) 0.054(3) 0.044(3) 0.011(2) -0.011(2) 0.017(2)
Ti1D 0.0122(3) 0.0125(3) 0.0193(3) -0.0003(3) -0.0018(2) -0.0011(3)
Si1D 0.0320(5) 0.0332(6) 0.0224(5) -0.0018(5) 0.0033(4) 0.0026(5)
C1D 0.0184(17) 0.0181(17) 0.0299(19) 0.0011(14) -0.0029(14) -0.0058(14)
C2D 0.0136(16) 0.0204(17) 0.037(2) -0.0100(16) -0.0026(15) -0.0042(13)
C3D 0.0176(16) 0.0149(16) 0.0290(19) -0.0017(14) -0.0053(14) -0.0014(13)
C4D 0.0213(17) 0.0219(18) 0.0265(18) -0.0029(15) -0.0018(14) -0.0073(14)
C5D 0.0179(17) 0.0130(16) 0.037(2) -0.0084(15) 0.0013(15) -0.0027(13)
C6D 0.038(2) 0.032(2) 0.040(2) 0.0092(18) 0.0050(17) -0.0126(17)
C7D 0.0212(18) 0.044(2) 0.043(2) -0.0123(18) 0.0036(16) -0.0006(16)
C8D 0.0254(18) 0.031(2) 0.049(2) -0.0003(17) -0.0147(16) -0.0002(15)
C9D 0.045(2) 0.040(2) 0.027(2) -0.0128(17) 0.0042(17) -0.0111(19)
C10D 0.0278(19) 0.0244(19) 0.058(3) -0.0053(18) 0.0010(18) 0.0081(16)
C11D 0.0202(17) 0.0194(17) 0.0193(17) 0.0002(14) -0.0006(14) -0.0106(14)
C12D 0.0217(17) 0.0155(16) 0.0252(18) 0.0044(14) -0.0023(15) -0.0059(14)
C13D 0.0249(17) 0.0193(17) 0.0235(18) 0.0038(14) -0.0039(14) -0.0107(15)
C14D 0.0279(19) 0.0191(17) 0.0243(18) -0.0053(14) 0.0093(15) -0.0109(15)
C15D 0.0126(15) 0.0224(17) 0.031(2) 0.0083(15) -0.0022(14) -0.0031(14)
C16D 0.039(2) 0.0259(19) 0.027(2) -0.0047(15) 0.0033(16) -0.0143(17)
C17D 0.035(2) 0.0218(18) 0.045(2) 0.0019(17) -0.0032(18) 0.0041(16)
C18D 0.046(2) 0.042(2) 0.025(2) 0.0077(17) -0.0122(17) -0.0166(19)
C19D 0.0297(18) 0.047(2) 0.045(2) -0.015(2) 0.0146(16) -0.003(2)
C20D 0.0170(16) 0.043(2) 0.050(2) 0.0084(19) -0.0045(16) -0.0031(16)
C21D 0.0227(18) 0.0240(18) 0.0154(16) 0.0021(13) -0.0019(14) -0.0058(15)
C22D 0.0187(17) 0.0193(18) 0.0280(18) 0.0092(15) -0.0100(14) -0.0015(14)
C23D 0.0185(17) 0.0253(19) 0.036(2) 0.0092(16) -0.0140(15) 0.0003(14)
C24D 0.048(3) 0.061(3) 0.054(3) 0.034(2) -0.022(2) -0.011(2)
C25D 0.037(2) 0.037(2) 0.072(3) 0.006(2) -0.019(2) 0.0177(19)
C26D 0.0302(18) 0.048(3) 0.046(2) 0.009(2) -0.0085(16) 0.0058(19)
C27D 0.052(3) 0.064(3) 0.027(2) -0.010(2) 0.0027(19) 0.002(2)
C28D 0.047(2) 0.057(3) 0.036(2) 0.000(2) 0.0175(18) -0.001(2)
C29D 0.047(2) 0.041(2) 0.039(2) -0.0043(19) 0.008(2) 0.016(2)

loop_
_atom_type_symbol
_atom_type_description
_atom_type_scat_dispersion_real
_atom_type_scat_dispersion_imag
_atom_type_scat_source
C C 0.0033 0.0016 'International Tables Vol C Tables 4.2.6.8 and 6.1.1.4'
H H 0.0000 0.0000 'International Tables Vol C Tables 4.2.6.8 and 6.1.1.4'
Si Si 0.0817 0.0704 'International Tables Vol C Tables 4.2.6.8 and 6.1.1.4'
Ti Ti 0.2776 0.4457 'International Tables Vol C Tables 4.2.6.8 and 6.1.1.4'

loop_
_geom_angle_atom_site_label_1
_geom_angle_atom_site_label_2
_geom_angle_atom_site_label_3
_geom_angle
C22A Ti1A C21A 35.89(13)
C22A Ti1A C12A 98.80(12)
C21A Ti1A C12A 84.57(12)
C22A Ti1A C2A 116.98(13)
C21A Ti1A C2A 97.76(13)
C12A Ti1A C2A 120.87(12)
C22A Ti1A C13A 132.40(13)
C21A Ti1A C13A 114.92(13)
C12A Ti1A C13A 33.94(12)
C2A Ti1A C13A 100.00(12)
C22A Ti1A C15A 99.66(12)
C21A Ti1A C15A 117.68(12)
C12A Ti1A C15A 56.03(11)
C2A Ti1A C15A 142.51(12)
C13A Ti1A C15A 55.47(11)
C22A Ti1A C5A 87.94(12)
C21A Ti1A C5A 101.43(12)
C12A Ti1A C5A 173.23(12)
C2A Ti1A C5A 55.61(11)
C13A Ti1A C5A 139.30(13)
C15A Ti1A C5A 122.38(12)
C22A Ti1A C1A 87.07(12)
C21A Ti1A C1A 81.36(12)
C12A Ti1A C1A 146.81(12)
C2A Ti1A C1A 33.54(11)
C13A Ti1A C1A 133.53(12)
C15A Ti1A C1A 155.27(12)
C5A Ti1A C1A 33.51(12)
C22A Ti1A C11A 81.30(12)
C21A Ti1A C11A 86.74(12)
C12A Ti1A C11A 33.49(11)
C2A Ti1A C11A 153.74(11)
C13A Ti1A C11A 55.36(12)
C15A Ti1A C11A 33.50(11)
C5A Ti1A C11A 148.84(12)
C1A Ti1A C11A 167.64(12)
C22A Ti1A C4A 118.21(12)
C21A Ti1A C4A 134.08(12)
C12A Ti1A C4A 140.22(12)
C2A Ti1A C4A 55.77(12)
C13A Ti1A C4A 106.91(13)
C15A Ti1A C4A 100.98(12)
C5A Ti1A C4A 33.29(12)
C1A Ti1A C4A 55.58(12)
C11A Ti1A C4A 134.48(12)
C22A Ti1A C14A 132.53(13)
C21A Ti1A C14A 139.09(12)
C12A Ti1A C14A 55.80(12)
C2A Ti1A C14A 110.45(13)
C13A Ti1A C14A 33.21(12)
C15A Ti1A C14A 33.28(12)
C5A Ti1A C14A 118.78(12)
C1A Ti1A C14A 137.23(12)
C11A Ti1A C14A 55.13(12)
C4A Ti1A C14A 86.79(12)
C22A Ti1A C3A 140.62(12)
C21A Ti1A C3A 131.04(12)
C12A Ti1A C3A 118.67(12)
C2A Ti1A C3A 33.41(12)
C13A Ti1A C3A 86.38(12)
C15A Ti1A C3A 110.74(12)
C5A Ti1A C3A 54.93(11)
C1A Ti1A C3A 55.15(11)
C11A Ti1A C3A 137.07(12)
C4A Ti1A C3A 33.23(11)
C14A Ti1A C3A 82.38(12)
C21A Si1A C29A 111.94(16)
C21A Si1A C27A 113.29(17)
C29A Si1A C27A 105.36(19)
C21A Si1A C28A 112.83(17)
C29A Si1A C28A 107.10(18)
C27A Si1A C28A 105.76(18)
C2A C1A C5A 107.4(3)
C2A C1A C6A 125.5(3)
C5A C1A C6A 126.9(3)
C2A C1A Ti1A 71.92(19)
C5A C1A Ti1A 73.19(19)
C6A C1A Ti1A 125.0(2)
C1A C2A C3A 108.3(3)
C1A C2A C7A 126.3(3)
C3A C2A C7A 124.8(3)
C1A C2A Ti1A 74.53(19)
C3A C2A Ti1A 75.5(2)
C7A C2A Ti1A 122.7(2)
C2A C3A C4A 108.1(3)
C2A C3A C8A 124.8(4)
C4A C3A C8A 125.5(4)
C2A C3A Ti1A 71.07(19)
C4A C3A Ti1A 72.8(2)
C8A C3A Ti1A 133.4(3)
C5A C4A C3A 107.4(3)
C5A C4A C9A 124.0(3)
C3A C4A C9A 127.3(4)
C5A C4A Ti1A 72.9(2)
C3A C4A Ti1A 73.9(2)
C9A C4A Ti1A 129.2(3)
C4A C5A C1A 108.6(3)
C4A C5A C10A 123.0(3)
C1A C5A C10A 126.5(4)
C4A C5A Ti1A 73.8(2)
C1A C5A Ti1A 73.30(19)
C10A C5A Ti1A 131.2(2)
C1A C6A H6A1 109.5
C1A C6A H6A2 109.5
H6A1 C6A H6A2 109.5
C1A C6A H6A3 109.5
H6A1 C6A H6A3 109.5
H6A2 C6A H6A3 109.5
C2A C7A H7A1 109.5
C2A C7A H7A2 109.5
H7A1 C7A H7A2 109.5
C2A C7A H7A3 109.5
H7A1 C7A H7A3 109.5
H7A2 C7A H7A3 109.5
C3A C8A H8A1 109.5
C3A C8A H8A2 109.5
H8A1 C8A H8A2 109.5
C3A C8A H8A3 109.5
H8A1 C8A H8A3 109.5
H8A2 C8A H8A3 109.5
C4A C9A H9A1 109.5
C4A C9A H9A2 109.5
H9A1 C9A H9A2 109.5
C4A C9A H9A3 109.5
H9A1 C9A H9A3 109.5
H9A2 C9A H9A3 109.5
C5A C10A H10A 109.5
C5A C10A H10B 109.5
H10A C10A H10B 109.5
C5A C10A H10C 109.5
H10A C10A H10C 109.5
H10B C10A H10C 109.5
C12A C11A C15A 108.1(3)
C12A C11A C16A 124.5(3)
C15A C11A C16A 126.9(3)
C12A C11A Ti1A 71.21(19)
C15A C11A Ti1A 72.88(19)
C16A C11A Ti1A 128.0(2)
C11A C12A C13A 107.5(3)
C11A C12A C17A 126.2(3)
C13A C12A C17A 125.2(3)
C11A C12A Ti1A 75.30(18)
C13A C12A Ti1A 73.62(19)
C17A C12A Ti1A 126.3(2)
C14A C13A C12A 108.9(3)
C14A C13A C18A 127.0(4)
C12A C13A C18A 123.3(3)
C14A C13A Ti1A 75.5(2)
C12A C13A Ti1A 72.45(19)
C18A C13A Ti1A 126.6(2)
C13A C14A C15A 107.5(3)
C13A C14A C19A 127.1(4)
C15A C14A C19A 123.7(3)
C13A C14A Ti1A 71.3(2)
C15A C14A Ti1A 72.4(2)
C19A C14A Ti1A 133.3(3)
C14A C15A C11A 107.8(3)
C14A C15A C20A 124.5(3)
C11A C15A C20A 127.2(3)
C14A C15A Ti1A 74.4(2)
C11A C15A Ti1A 73.61(19)
C20A C15A Ti1A 124.0(2)
C11A C16A H16A 109.5
C11A C16A H16B 109.5
H16A C16A H16B 109.5
C11A C16A H16C 109.5
H16A C16A H16C 109.5
H16B C16A H16C 109.5
C12A C17A H17A 109.5
C12A C17A H17B 109.5
H17A C17A H17B 109.5
C12A C17A H17C 109.5
H17A C17A H17C 109.5
H17B C17A H17C 109.5
C13A C18A H18A 109.5
C13A C18A H18B 109.5
H18A C18A H18B 109.5
C13A C18A H18C 109.5
H18A C18A H18C 109.5
H18B C18A H18C 109.5
C14A C19A H19A 109.5
C14A C19A H19B 109.5
H19A C19A H19B 109.5
C14A C19A H19C 109.5
H19A C19A H19C 109.5
H19B C19A H19C 109.5
C15A C20A H20A 109.5
C15A C20A H20B 109.5
H20A C20A H20B 109.5
C15A C20A H20C 109.5
H20A C20A H20C 109.5
H20B C20A H20C 109.5
C22A C21A Si1A 139.1(3)
C22A C21A Ti1A 70.7(2)
Si1A C21A Ti1A 150.22(19)
C21A C22A C23A 135.6(3)
C21A C22A Ti1A 73.5(2)
C23A C22A Ti1A 150.9(2)
C24A C23A C26A 110.8(3)
C24A C23A C25A 107.0(3)
C26A C23A C25A 108.0(3)
C24A C23A C22A 112.4(3)
C26A C23A C22A 110.6(3)
C25A C23A C22A 107.8(3)
C23A C24A H24A 109.5
C23A C24A H24B 109.5
H24A C24A H24B 109.5
C23A C24A H24C 109.5
H24A C24A H24C 109.5
H24B C24A H24C 109.5
C23A C25A H25A 109.5
C23A C25A H25B 109.5
H25A C25A H25B 109.5
C23A C25A H25C 109.5
H25A C25A H25C 109.5
H25B C25A H25C 109.5
C23A C26A H26A 109.5
C23A C26A H26B 109.5
H26A C26A H26B 109.5
C23A C26A H26C 109.5
H26A C26A H26C 109.5
H26B C26A H26C 109.5
Si1A C27A H27A 109.5
Si1A C27A H27B 109.5
H27A C27A H27B 109.5
Si1A C27A H27C 109.5
H27A C27A H27C 109.5
H27B C27A H27C 109.5
Si1A C28A H28A 109.5
Si1A C28A H28B 109.5
H28A C28A H28B 109.5
Si1A C28A H28C 109.5
H28A C28A H28C 109.5
H28B C28A H28C 109.5
Si1A C29A H29A 109.5
Si1A C29A H29B 109.5
H29A C29A H29B 109.5
Si1A C29A H29C 109.5
H29A C29A H29C 109.5
H29B C29A H29C 109.5
C22B Ti1B C21B 35.79(13)
C22B Ti1B C13B 133.38(13)
C21B Ti1B C13B 115.26(14)
C22B Ti1B C12B 99.96(14)
C21B Ti1B C12B 84.78(14)
C13B Ti1B C12B 33.80(14)
C22B Ti1B C4B 118.30(14)
C21B Ti1B C4B 134.77(14)
C13B Ti1B C4B 105.89(15)
C12B Ti1B C4B 139.19(15)
C22B Ti1B C5B 87.20(13)
C21B Ti1B C5B 101.54(14)
C13B Ti1B C5B 139.03(14)
C12B Ti1B C5B 172.82(14)
C4B Ti1B C5B 33.94(14)
C22B Ti1B C2B 116.90(13)
C21B Ti1B C2B 98.68(13)
C13B Ti1B C2B 99.68(13)
C12B Ti1B C2B 120.52(14)
C4B Ti1B C2B 55.06(13)
C5B Ti1B C2B 55.56(13)
C22B Ti1B C11B 81.79(13)
C21B Ti1B C11B 85.96(13)
C13B Ti1B C11B 55.44(13)
C12B Ti1B C11B 33.40(13)
C4B Ti1B C11B 134.95(14)
C5B Ti1B C11B 149.31(14)
C2B Ti1B C11B 153.39(13)
C22B Ti1B C15B 99.28(13)
C21B Ti1B C15B 116.26(14)
C13B Ti1B C15B 55.50(12)
C12B Ti1B C15B 55.50(12)
C4B Ti1B C15B 101.86(14)
C5B Ti1B C15B 123.09(14)
C2B Ti1B C15B 142.95(14)
C11B Ti1B C15B 33.09(12)
C22B Ti1B C1B 86.85(12)
C21B Ti1B C1B 81.83(12)
C13B Ti1B C1B 132.97(13)
C12B Ti1B C1B 146.28(14)
C4B Ti1B C1B 55.78(13)
C5B Ti1B C1B 33.80(14)
C2B Ti1B C1B 33.31(13)
C11B Ti1B C1B 167.55(13)
C15B Ti1B C1B 156.26(14)
C22B Ti1B C14B 132.04(13)
C21B Ti1B C14B 138.41(13)
C13B Ti1B C14B 33.39(13)
C12B Ti1B C14B 55.37(13)
C4B Ti1B C14B 86.75(14)
C5B Ti1B C14B 119.06(14)
C2B Ti1B C14B 110.97(13)
C11B Ti1B C14B 54.71(12)
C15B Ti1B C14B 33.01(13)
C1B Ti1B C14B 137.73(12)
C22B Ti1B C3B 140.11(13)
C21B Ti1B C3B 131.40(13)
C13B Ti1B C3B 85.94(13)
C12B Ti1B C3B 117.98(14)
C4B Ti1B C3B 32.81(14)
C5B Ti1B C3B 55.20(13)
C2B Ti1B C3B 32.84(13)
C11B Ti1B C3B 137.20(12)
C15B Ti1B C3B 111.75(13)
C1B Ti1B C3B 54.92(12)
C14B Ti1B C3B 83.14(12)
C21B Si1B C28B 112.57(18)
C21B Si1B C27B 112.84(18)
C28B Si1B C27B 105.1(2)
C21B Si1B C29B 112.18(17)
C28B Si1B C29B 107.7(2)
C27B Si1B C29B 105.94(19)
C2B C1B C5B 107.4(3)
C2B C1B C6B 127.0(4)
C5B C1B C6B 125.2(4)
C2B C1B Ti1B 73.1(2)
C5B C1B Ti1B 72.7(2)
C6B C1B Ti1B 125.4(3)
C3B C2B C1B 108.8(4)
C3B C2B C7B 125.4(4)
C1B C2B C7B 125.5(4)
C3B C2B Ti1B 74.7(2)
C1B C2B Ti1B 73.6(2)
C7B C2B Ti1B 122.7(3)
C4B C3B C2B 108.6(4)
C4B C3B C8B 126.6(4)
C2B C3B C8B 123.3(4)
C4B C3B Ti1B 72.0(2)
C2B C3B Ti1B 72.5(2)
C8B C3B Ti1B 132.7(3)
C3B C4B C5B 108.3(4)
C3B C4B C9B 128.3(4)
C5B C4B C9B 122.5(4)
C3B C4B Ti1B 75.2(2)
C5B C4B Ti1B 73.3(2)
C9B C4B Ti1B 126.1(3)
C1B C5B C4B 106.9(3)
C1B C5B C10B 127.9(4)
C4B C5B C10B 123.5(4)
C1B C5B Ti1B 73.5(2)
C4B C5B Ti1B 72.8(2)
C10B C5B Ti1B 130.6(3)
C1B C6B H6B1 109.5
C1B C6B H6B2 109.5
H6B1 C6B H6B2 109.5
C1B C6B H6B3 109.5
H6B1 C6B H6B3 109.5
H6B2 C6B H6B3 109.5
C2B C7B H7B1 109.5
C2B C7B H7B2 109.5
H7B1 C7B H7B2 109.5
C2B C7B H7B3 109.5
H7B1 C7B H7B3 109.5
H7B2 C7B H7B3 109.5
C3B C8B H8B1 109.5
C3B C8B H8B2 109.5
H8B1 C8B H8B2 109.5
C3B C8B H8B3 109.5
H8B1 C8B H8B3 109.5
H8B2 C8B H8B3 109.5
C4B C9B H9B1 109.5
C4B C9B H9B2 109.5
H9B1 C9B H9B2 109.5
C4B C9B H9B3 109.5
H9B1 C9B H9B3 109.5
H9B2 C9B H9B3 109.5
C5B C10B H10D 109.5
C5B C10B H10E 109.5
H10D C10B H10E 109.5
C5B C10B H10F 109.5
H10D C10B H10F 109.5
H10E C10B H10F 109.5
C15B C11B C12B 108.4(3)
C15B C11B C16B 126.6(4)
C12B C11B C16B 124.3(4)
C15B C11B Ti1B 73.5(2)
C12B C11B Ti1B 72.0(2)
C16B C11B Ti1B 128.0(3)
C11B C12B C13B 107.6(3)
C11B C12B C17B 126.2(4)
C13B C12B C17B 125.5(4)
C11B C12B Ti1B 74.6(2)
C13B C12B Ti1B 73.0(2)
C17B C12B Ti1B 125.7(3)
C12B C13B C14B 107.9(3)
C12B C13B C18B 123.0(4)
C14B C13B C18B 127.8(4)
C12B C13B Ti1B 73.2(2)
C14B C13B Ti1B 75.5(2)
C18B C13B Ti1B 127.0(3)
C15B C14B C13B 107.8(3)
C15B C14B C19B 123.4(4)
C13B C14B C19B 126.9(4)
C15B C14B Ti1B 72.7(2)
C13B C14B Ti1B 71.1(2)
C19B C14B Ti1B 134.0(3)
C11B C15B C14B 108.1(3)
C11B C15B C20B 125.7(4)
C14B C15B C20B 125.5(4)
C11B C15B Ti1B 73.4(2)
C14B C15B Ti1B 74.3(2)
C20B C15B Ti1B 125.3(3)
C11B C16B H16D 109.5
C11B C16B H16E 109.5
H16D C16B H16E 109.5
C11B C16B H16F 109.5
H16D C16B H16F 109.5
H16E C16B H16F 109.5
C12B C17B H17D 109.5
C12B C17B H17E 109.5
H17D C17B H17E 109.5
C12B C17B H17F 109.5
H17D C17B H17F 109.5
H17E C17B H17F 109.5
C13B C18B H18D 109.5
C13B C18B H18E 109.5
H18D C18B H18E 109.5
C13B C18B H18F 109.5
H18D C18B H18F 109.5
H18E C18B H18F 109.5
C14B C19B H19D 109.5
C14B C19B H19E 109.5
H19D C19B H19E 109.5
C14B C19B H19F 109.5
H19D C19B H19F 109.5
H19E C19B H19F 109.5
C15B C20B H20D 109.5
C15B C20B H20E 109.5
H20D C20B H20E 109.5
C15B C20B H20F 109.5
H20D C20B H20F 109.5
H20E C20B H20F 109.5
C22B C21B Si1B 139.6(3)
C22B C21B Ti1B 71.4(2)
Si1B C21B Ti1B 149.0(2)
C21B C22B C23B 137.0(3)
C21B C22B Ti1B 72.8(2)
C23B C22B Ti1B 150.1(3)
C26B C23B C24B 108.4(3)
C26B C23B C25B 110.2(3)
C24B C23B C25B 106.8(3)
C26B C23B C22B 111.1(3)
C24B C23B C22B 109.5(3)
C25B C23B C22B 110.7(3)
C23B C24B H24D 109.5
C23B C24B H24E 109.5
H24D C24B H24E 109.5
C23B C24B H24F 109.5
H24D C24B H24F 109.5
H24E C24B H24F 109.5
C23B C25B H25D 109.5
C23B C25B H25E 109.5
H25D C25B H25E 109.5
C23B C25B H25F 109.5
H25D C25B H25F 109.5
H25E C25B H25F 109.5
C23B C26B H26D 109.5
C23B C26B H26E 109.5
H26D C26B H26E 109.5
C23B C26B H26F 109.5
H26D C26B H26F 109.5
H26E C26B H26F 109.5
Si1B C27B H27D 109.5
Si1B C27B H27E 109.5
H27D C27B H27E 109.5
Si1B C27B H27F 109.5
H27D C27B H27F 109.5
H27E C27B H27F 109.5
Si1B C28B H28D 109.5
Si1B C28B H28E 109.5
H28D C28B H28E 109.5
Si1B C28B H28F 109.5
H28D C28B H28F 109.5
H28E C28B H28F 109.5
Si1B C29B H29D 109.5
Si1B C29B H29E 109.5
H29D C29B H29E 109.5
Si1B C29B H29F 109.5
H29D C29B H29F 109.5
H29E C29B H29F 109.5
C22C Ti1C C21C 35.79(14)
C22C Ti1C C2C 99.80(14)
C21C Ti1C C2C 85.17(13)
C22C Ti1C C3C 133.92(13)
C21C Ti1C C3C 116.01(13)
C2C Ti1C C3C 34.46(12)
C22C Ti1C C12C 115.42(14)
C21C Ti1C C12C 96.94(14)
C2C Ti1C C12C 121.36(13)
C3C Ti1C C12C 100.42(13)
C22C Ti1C C14C 117.82(15)
C21C Ti1C C14C 134.19(14)
C2C Ti1C C14C 139.56(14)
C3C Ti1C C14C 105.76(13)
C12C Ti1C C14C 56.17(13)
C22C Ti1C C15C 86.82(14)
C21C Ti1C C15C 100.94(14)
C2C Ti1C C15C 173.30(14)
C3C Ti1C C15C 138.85(14)
C12C Ti1C C15C 55.57(13)
C14C Ti1C C15C 33.92(14)
C22C Ti1C C5C 100.17(13)
C21C Ti1C C5C 117.66(13)
C2C Ti1C C5C 55.64(12)
C3C Ti1C C5C 55.37(12)
C12C Ti1C C5C 143.48(14)
C14C Ti1C C5C 100.84(13)
C15C Ti1C C5C 122.44(14)
C22C Ti1C C1C 82.35(13)
C21C Ti1C C1C 87.21(13)
C2C Ti1C C1C 33.37(13)
C3C Ti1C C1C 55.62(12)
C12C Ti1C C1C 154.20(14)
C14C Ti1C C1C 133.94(13)
C15C Ti1C C1C 148.56(14)
C5C Ti1C C1C 33.10(13)
C22C Ti1C C13C 140.07(13)
C21C Ti1C C13C 130.71(14)
C2C Ti1C C13C 118.08(13)
C3C Ti1C C13C 85.37(12)
C12C Ti1C C13C 33.83(13)
C14C Ti1C C13C 33.72(13)
C15C Ti1C C13C 55.74(13)
C5C Ti1C C13C 111.04(13)
C1C Ti1C C13C 136.68(13)
C22C Ti1C C11C 85.93(13)
C21C Ti1C C11C 81.34(13)
C2C Ti1C C11C 147.87(14)
C3C Ti1C C11C 133.88(13)
C12C Ti1C C11C 33.47(13)
C14C Ti1C C11C 55.50(13)
C15C Ti1C C11C 32.83(14)
C5C Ti1C C11C 154.75(14)
C1C Ti1C C11C 167.83(13)
C13C Ti1C C11C 55.44(12)
C22C Ti1C C4C 132.46(13)
C21C Ti1C C4C 139.35(12)
C2C Ti1C C4C 55.76(12)
C3C Ti1C C4C 33.44(12)
C12C Ti1C C4C 112.03(13)
C14C Ti1C C4C 86.37(13)
C15C Ti1C C4C 118.73(14)
C5C Ti1C C4C 32.53(12)
C1C Ti1C C4C 54.47(12)
C13C Ti1C C4C 82.84(12)
C11C Ti1C C4C 137.64(12)
C21C Si1C C29C 112.84(18)
C21C Si1C C28C 111.47(18)
C29C Si1C C28C 107.0(2)
C21C Si1C C27C 113.6(2)
C29C Si1C C27C 105.2(2)
C28C Si1C C27C 106.2(2)
C2C C1C C5C 108.3(3)
C2C C1C C6C 124.4(4)
C5C C1C C6C 127.0(4)
C2C C1C Ti1C 71.23(19)
C5C C1C Ti1C 73.1(2)
C6C C1C Ti1C 126.3(3)
C1C C2C C3C 107.3(3)
C1C C2C C7C 127.6(4)
C3C C2C C7C 123.9(4)
C1C C2C Ti1C 75.4(2)
C3C C2C Ti1C 73.29(19)
C7C C2C Ti1C 127.0(3)
C4C C3C C2C 107.0(3)
C4C C3C C8C 128.6(4)
C2C C3C C8C 123.0(3)
C4C C3C Ti1C 75.3(2)
C2C C3C Ti1C 72.26(19)
C8C C3C Ti1C 128.2(2)
C5C C4C C3C 108.6(3)
C5C C4C C9C 123.1(4)
C3C C4C C9C 126.7(4)
C5C C4C Ti1C 72.9(2)
C3C C4C Ti1C 71.30(19)
C9C C4C Ti1C 133.3(2)
C4C C5C C1C 108.7(3)
C4C C5C C10C 125.7(4)
C1C C5C C10C 125.1(4)
C4C C5C Ti1C 74.6(2)
C1C C5C Ti1C 73.8(2)
C10C C5C Ti1C 124.4(3)
C1C C6C H6C1 109.5
C1C C6C H6C2 109.5
H6C1 C6C H6C2 109.5
C1C C6C H6C3 109.5
H6C1 C6C H6C3 109.5
H6C2 C6C H6C3 109.5
C2C C7C H7C1 109.5
C2C C7C H7C2 109.5
H7C1 C7C H7C2 109.5
C2C C7C H7C3 109.5
H7C1 C7C H7C3 109.5
H7C2 C7C H7C3 109.5
C3C C8C H8C1 109.5
C3C C8C H8C2 109.5
H8C1 C8C H8C2 109.5
C3C C8C H8C3 109.5
H8C1 C8C H8C3 109.5
H8C2 C8C H8C3 109.5
C4C C9C H9C1 109.5
C4C C9C H9C2 109.5
H9C1 C9C H9C2 109.5
C4C C9C H9C3 109.5
H9C1 C9C H9C3 109.5
H9C2 C9C H9C3 109.5
C5C C10C H10G 109.5
C5C C10C H10H 109.5
H10G C10C H10H 109.5
C5C C10C H10I 109.5
H10G C10C H10I 109.5
H10H C10C H10I 109.5
C15C C11C C12C 108.4(3)
C15C C11C C16C 126.7(4)
C12C C11C C16C 124.7(4)
C15C C11C Ti1C 72.3(2)
C12C C11C Ti1C 71.8(2)
C16C C11C Ti1C 125.9(3)
C11C C12C C13C 108.0(3)
C11C C12C C17C 126.6(4)
C13C C12C C17C 124.8(4)
C11C C12C Ti1C 74.7(2)
C13C C12C Ti1C 74.3(2)
C17C C12C Ti1C 123.7(3)
C14C C13C C12C 107.2(3)
C14C C13C C18C 126.4(4)
C12C C13C C18C 124.7(4)
C14C C13C Ti1C 72.0(2)
C12C C13C Ti1C 71.9(2)
C18C C13C Ti1C 132.8(3)
C15C C14C C13C 107.4(3)
C15C C14C C19C 123.5(4)
C13C C14C C19C 127.7(4)
C15C C14C Ti1C 73.1(2)
C13C C14C Ti1C 74.3(2)
C19C C14C Ti1C 128.5(3)
C11C C15C C14C 108.8(4)
C11C C15C C20C 127.4(5)
C14C C15C C20C 122.7(5)
C11C C15C Ti1C 74.9(2)
C14C C15C Ti1C 73.0(2)
C20C C15C Ti1C 127.9(3)
C11C C16C H16G 109.5
C11C C16C H16H 109.5
H16G C16C H16H 109.5
C11C C16C H16I 109.5
H16G C16C H16I 109.5
H16H C16C H16I 109.5
C12C C17C H17G 109.5
C12C C17C H17H 109.5
H17G C17C H17H 109.5
C12C C17C H17I 109.5
H17G C17C H17I 109.5
H17H C17C H17I 109.5
C13C C18C H18G 109.5
C13C C18C H18H 109.5
H18G C18C H18H 109.5
C13C C18C H18I 109.5
H18G C18C H18I 109.5
H18H C18C H18I 109.5
C14C C19C H19G 109.5
C14C C19C H19H 109.5
H19G C19C H19H 109.5
C14C C19C H19I 109.5
H19G C19C H19I 109.5
H19H C19C H19I 109.5
C15C C20C H20G 109.5
C15C C20C H20H 109.5
H20G C20C H20H 109.5
C15C C20C H20I 109.5
H20G C20C H20I 109.5
H20H C20C H20I 109.5
C22C C21C Si1C 140.2(3)
C22C C21C Ti1C 70.8(2)
Si1C C21C Ti1C 149.0(2)
C21C C22C C23C 134.0(4)
C21C C22C Ti1C 73.4(2)
C23C C22C Ti1C 152.6(3)
C24C C23C C25C 107.7(4)
C24C C23C C26C 110.0(4)
C25C C23C C26C 108.4(4)
C24C C23C C22C 110.9(3)
C25C C23C C22C 110.6(3)
C26C C23C C22C 109.2(3)
C23C C24C H24G 109.5
C23C C24C H24H 109.5
H24G C24C H24H 109.5
C23C C24C H24I 109.5
H24G C24C H24I 109.5
H24H C24C H24I 109.5
C23C C25C H25G 109.5
C23C C25C H25H 109.5
H25G C25C H25H 109.5
C23C C25C H25I 109.5
H25G C25C H25I 109.5
H25H C25C H25I 109.5
C23C C26C H26G 109.5
C23C C26C H26H 109.5
H26G C26C H26H 109.5
C23C C26C H26I 109.5
H26G C26C H26I 109.5
H26H C26C H26I 109.5
Si1C C27C H27G 109.5
Si1C C27C H27H 109.5
H27G C27C H27H 109.5
Si1C C27C H27I 109.5
H27G C27C H27I 109.5
H27H C27C H27I 109.5
Si1C C28C H28G 109.5
Si1C C28C H28H 109.5
H28G C28C H28H 109.5
Si1C C28C H28I 109.5
H28G C28C H28I 109.5
H28H C28C H28I 109.5
Si1C C29C H29G 109.5
Si1C C29C H29H 109.5
H29G C29C H29H 109.5
Si1C C29C H29I 109.5
H29G C29C H29I 109.5
H29H C29C H29I 109.5
C21D Ti1D C22D 35.62(13)
C21D Ti1D C2D 86.55(13)
C22D Ti1D C2D 102.09(13)
C21D Ti1D C12D 99.85(13)
C22D Ti1D C12D 119.32(13)
C2D Ti1D C12D 116.13(12)
C21D Ti1D C3D 118.23(13)
C22D Ti1D C3D 135.42(13)
C2D Ti1D C3D 34.17(12)
C12D Ti1D C3D 96.25(11)
C21D Ti1D C11D 81.47(12)
C22D Ti1D C11D 88.36(12)
C2D Ti1D C11D 142.55(12)
C12D Ti1D C11D 33.79(11)
C3D Ti1D C11D 130.02(11)
C21D Ti1D C14D 132.89(13)
C22D Ti1D C14D 116.59(13)
C2D Ti1D C14D 139.13(13)
C12D Ti1D C14D 55.89(11)
C3D Ti1D C14D 105.15(12)
C11D Ti1D C14D 55.71(11)
C21D Ti1D C15D 99.20(13)
C22D Ti1D C15D 86.56(12)
C2D Ti1D C15D 170.90(12)
C12D Ti1D C15D 56.12(11)
C3D Ti1D C15D 137.69(12)
C11D Ti1D C15D 33.46(11)
C14D Ti1D C15D 33.97(11)
C21D Ti1D C5D 114.80(13)
C22D Ti1D C5D 97.64(13)
C2D Ti1D C5D 55.78(11)
C12D Ti1D C5D 142.58(12)
C3D Ti1D C5D 55.74(11)
C11D Ti1D C5D 158.96(11)
C14D Ti1D C5D 104.01(11)
C15D Ti1D C5D 126.43(11)
C21D Ti1D C1D 85.68(12)
C22D Ti1D C1D 82.34(12)
C2D Ti1D C1D 33.46(11)
C12D Ti1D C1D 149.21(12)
C3D Ti1D C1D 55.57(11)
C11D Ti1D C1D 166.99(12)
C14D Ti1D C1D 136.98(11)
C15D Ti1D C1D 153.31(12)
C5D Ti1D C1D 33.03(11)
C21D Ti1D C13D 133.21(13)
C22D Ti1D C13D 140.92(12)
C2D Ti1D C13D 115.57(12)
C12D Ti1D C13D 33.84(11)
C3D Ti1D C13D 83.49(11)
C11D Ti1D C13D 55.47(11)
C14D Ti1D C13D 32.82(12)
C15D Ti1D C13D 55.42(11)
C5D Ti1D C13D 111.59(12)
C1D Ti1D C13D 135.67(12)
C21D Ti1D C4D 139.41(13)
C22D Ti1D C4D 130.87(13)
C2D Ti1D C4D 55.84(12)
C12D Ti1D C4D 109.68(12)
C3D Ti1D C4D 33.50(11)
C11D Ti1D C4D 137.29(12)
C14D Ti1D C4D 87.39(11)
C15D Ti1D C4D 120.18(12)
C5D Ti1D C4D 33.26(11)
C1D Ti1D C4D 54.85(12)
C13D Ti1D C4D 81.95(11)
C21D Si1D C28D 113.33(18)
C21D Si1D C29D 112.01(17)
C28D Si1D C29D 105.8(2)
C21D Si1D C27D 112.86(18)
C28D Si1D C27D 105.81(19)
C29D Si1D C27D 106.5(2)
C5D C1D C2D 108.7(3)
C5D C1D C6D 126.5(3)
C2D C1D C6D 124.6(3)
C5D C1D Ti1D 73.08(19)
C2D C1D Ti1D 71.29(19)
C6D C1D Ti1D 125.8(2)
C1D C2D C3D 107.7(3)
C1D C2D C7D 126.7(3)
C3D C2D C7D 124.3(3)
C1D C2D Ti1D 75.25(19)
C3D C2D Ti1D 74.04(19)
C7D C2D Ti1D 126.6(2)
C4D C3D C2D 107.2(3)
C4D C3D C8D 128.4(3)
C2D C3D C8D 123.2(3)
C4D C3D Ti1D 74.5(2)
C2D C3D Ti1D 71.79(19)
C8D C3D Ti1D 128.9(2)
C5D C4D C3D 108.1(3)
C5D C4D C9D 123.6(3)
C3D C4D C9D 126.5(3)
C5D C4D Ti1D 72.60(19)
C3D C4D Ti1D 72.05(19)
C9D C4D Ti1D 133.2(2)
C1D C5D C4D 108.1(3)
C1D C5D C10D 127.7(3)
C4D C5D C10D 123.6(3)
C1D C5D Ti1D 73.88(19)
C4D C5D Ti1D 74.14(19)
C10D C5D Ti1D 124.4(2)
C1D C6D H6D1 109.5
C1D C6D H6D2 109.5
H6D1 C6D H6D2 109.5
C1D C6D H6D3 109.5
H6D1 C6D H6D3 109.5
H6D2 C6D H6D3 109.5
C2D C7D H7D1 109.5
C2D C7D H7D2 109.5
H7D1 C7D H7D2 109.5
C2D C7D H7D3 109.5
H7D1 C7D H7D3 109.5
H7D2 C7D H7D3 109.5
C3D C8D H8D1 109.5
C3D C8D H8D2 109.5
H8D1 C8D H8D2 109.5
C3D C8D H8D3 109.5
H8D1 C8D H8D3 109.5
H8D2 C8D H8D3 109.5
C4D C9D H9D1 109.5
C4D C9D H9D2 109.5
H9D1 C9D H9D2 109.5
C4D C9D H9D3 109.5
H9D1 C9D H9D3 109.5
H9D2 C9D H9D3 109.5
C5D C10D H10J 109.5
C5D C10D H10K 109.5
H10J C10D H10K 109.5
C5D C10D H10L 109.5
H10J C10D H10L 109.5
H10K C10D H10L 109.5
C15D C11D C12D 108.6(3)
C15D C11D C16D 125.3(3)
C12D C11D C16D 125.8(3)
C15D C11D Ti1D 73.61(19)
C12D C11D Ti1D 72.24(18)
C16D C11D Ti1D 125.0(2)
C11D C12D C13D 107.3(3)
C11D C12D C17D 125.8(3)
C13D C12D C17D 126.5(3)
C11D C12D Ti1D 73.96(19)
C13D C12D Ti1D 74.90(19)
C17D C12D Ti1D 122.2(2)
C14D C13D C12D 108.4(3)
C14D C13D C18D 125.9(3)
C12D C13D C18D 123.9(3)
C14D C13D Ti1D 72.67(19)
C12D C13D Ti1D 71.25(18)
C18D C13D Ti1D 134.1(2)
C13D C14D C15D 108.5(3)
C13D C14D C19D 127.9(3)
C15D C14D C19D 122.3(3)
C13D C14D Ti1D 74.50(19)
C15D C14D Ti1D 73.27(19)
C19D C14D Ti1D 128.2(2)
C11D C15D C14D 107.1(3)
C11D C15D C20D 126.5(3)
C14D C15D C20D 124.5(3)
C11D C15D Ti1D 72.92(18)
C14D C15D Ti1D 72.76(18)
C20D C15D Ti1D 132.1(2)
C11D C16D H16J 109.5
C11D C16D H16K 109.5
H16J C16D H16K 109.5
C11D C16D H16L 109.5
H16J C16D H16L 109.5
H16K C16D H16L 109.5
C12D C17D H17J 109.5
C12D C17D H17K 109.5
H17J C17D H17K 109.5
C12D C17D H17L 109.5
H17J C17D H17L 109.5
H17K C17D H17L 109.5
C13D C18D H18J 109.5
C13D C18D H18K 109.5
H18J C18D H18K 109.5
C13D C18D H18L 109.5
H18J C18D H18L 109.5
H18K C18D H18L 109.5
C14D C19D H19J 109.5
C14D C19D H19K 109.5
H19J C19D H19K 109.5
C14D C19D H19L 109.5
H19J C19D H19L 109.5
H19K C19D H19L 109.5
C15D C20D H20J 109.5
C15D C20D H20K 109.5
H20J C20D H20K 109.5
C15D C20D H20L 109.5
H20J C20D H20L 109.5
H20K C20D H20L 109.5
C22D C21D Si1D 137.8(3)
C22D C21D Ti1D 72.3(2)
Si1D C21D Ti1D 149.8(2)
C21D C22D C23D 136.1(4)
C21D C22D Ti1D 72.1(2)
C23D C22D Ti1D 151.9(3)
C24D C23D C26D 107.6(3)
C24D C23D C22D 112.1(3)
C26D C23D C22D 111.2(3)
C24D C23D C25D 108.4(3)
C26D C23D C25D 107.9(3)
C22D C23D C25D 109.3(3)
C23D C24D H24J 109.5
C23D C24D H24K 109.5
H24J C24D H24K 109.5
C23D C24D H24L 109.5
H24J C24D H24L 109.5
H24K C24D H24L 109.5
C23D C25D H25J 109.5
C23D C25D H25K 109.5
H25J C25D H25K 109.5
C23D C25D H25L 109.5
H25J C25D H25L 109.5
H25K C25D H25L 109.5
C23D C26D H26J 109.5
C23D C26D H26K 109.5
H26J C26D H26K 109.5
C23D C26D H26L 109.5
H26J C26D H26L 109.5
H26K C26D H26L 109.5
Si1D C27D H27J 109.5
Si1D C27D H27K 109.5
H27J C27D H27K 109.5
Si1D C27D H27L 109.5
H27J C27D H27L 109.5
H27K C27D H27L 109.5
Si1D C28D H28J 109.5
Si1D C28D H28K 109.5
H28J C28D H28K 109.5
Si1D C28D H28L 109.5
H28J C28D H28L 109.5
H28K C28D H28L 109.5
Si1D C29D H29J 109.5
Si1D C29D H29K 109.5
H29J C29D H29K 109.5
Si1D C29D H29L 109.5
H29J C29D H29L 109.5
H29K C29D H29L 109.5

loop_
_geom_bond_atom_site_label_1
_geom_bond_atom_site_label_2
_geom_bond_distance
Ti1A C22A 2.098(3)
Ti1A C21A 2.132(3)
Ti1A C12A 2.404(3)
Ti1A C2A 2.418(3)
Ti1A C13A 2.419(3)
Ti1A C15A 2.447(3)
Ti1A C5A 2.450(3)
Ti1A C1A 2.451(3)
Ti1A C11A 2.456(3)
Ti1A C4A 2.461(4)
Ti1A C14A 2.472(3)
Ti1A C3A 2.475(3)
Si1A C21A 1.855(3)
Si1A C29A 1.856(4)
Si1A C27A 1.879(4)
Si1A C28A 1.884(4)
C1A C2A 1.406(5)
C1A C5A 1.413(5)
C1A C6A 1.492(5)
C2A C3A 1.408(5)
C2A C7A 1.500(4)
C3A C4A 1.411(5)
C3A C8A 1.505(5)
C4A C5A 1.407(5)
C4A C9A 1.513(5)
C5A C10A 1.497(5)
C6A H6A1 0.9800
C6A H6A2 0.9800
C6A H6A3 0.9800
C7A H7A1 0.9800
C7A H7A2 0.9800
C7A H7A3 0.9800
C8A H8A1 0.9800
C8A H8A2 0.9800
C8A H8A3 0.9800
C9A H9A1 0.9800
C9A H9A2 0.9800
C9A H9A3 0.9800
C10A H10A 0.9800
C10A H10B 0.9800
C10A H10C 0.9800
C11A C12A 1.401(5)
C11A C15A 1.413(5)
C11A C16A 1.503(5)
C12A C13A 1.408(5)
C12A C17A 1.504(5)
C13A C14A 1.398(5)
C13A C18A 1.513(5)
C14A C15A 1.409(5)
C14A C19A 1.514(5)
C15A C20A 1.517(5)
C16A H16A 0.9800
C16A H16B 0.9800
C16A H16C 0.9800
C17A H17A 0.9800
C17A H17B 0.9800
C17A H17C 0.9800
C18A H18A 0.9800
C18A H18B 0.9800
C18A H18C 0.9800
C19A H19A 0.9800
C19A H19B 0.9800
C19A H19C 0.9800
C20A H20A 0.9800
C20A H20B 0.9800
C20A H20C 0.9800
C21A C22A 1.304(5)
C22A C23A 1.556(4)
C23A C24A 1.524(5)
C23A C26A 1.525(5)
C23A C25A 1.554(5)
C24A H24A 0.9800
C24A H24B 0.9800
C24A H24C 0.9800
C25A H25A 0.9800
C25A H25B 0.9800
C25A H25C 0.9800
C26A H26A 0.9800
C26A H26B 0.9800
C26A H26C 0.9800
C27A H27A 0.9800
C27A H27B 0.9800
C27A H27C 0.9800
C28A H28A 0.9800
C28A H28B 0.9800
C28A H28C 0.9800
C29A H29A 0.9800
C29A H29B 0.9800
C29A H29C 0.9800
Ti1B C22B 2.113(3)
Ti1B C21B 2.130(3)
Ti1B C13B 2.416(4)
Ti1B C12B 2.419(4)
Ti1B C4B 2.435(4)
Ti1B C5B 2.442(4)
Ti1B C2B 2.446(4)
Ti1B C11B 2.452(3)
Ti1B C15B 2.452(3)
Ti1B C1B 2.453(3)
Ti1B C14B 2.473(4)
Ti1B C3B 2.474(4)
Si1B C21B 1.844(4)
Si1B C28B 1.865(4)
Si1B C27B 1.875(4)
Si1B C29B 1.881(4)
C1B C2B 1.404(5)
C1B C5B 1.423(6)
C1B C6B 1.480(5)
C2B C3B 1.391(5)
C2B C7B 1.509(5)
C3B C4B 1.387(6)
C3B C8B 1.524(5)
C4B C5B 1.423(6)
C4B C9B 1.500(6)
C5B C10B 1.504(6)
C6B H6B1 0.9800
C6B H6B2 0.9800
C6B H6B3 0.9800
C7B H7B1 0.9800
C7B H7B2 0.9800
C7B H7B3 0.9800
C8B H8B1 0.9800
C8B H8B2 0.9800
C8B H8B3 0.9800
C9B H9B1 0.9800
C9B H9B2 0.9800
C9B H9B3 0.9800
C10B H10D 0.9800
C10B H10E 0.9800
C10B H10F 0.9800
C11B C15B 1.396(5)
C11B C12B 1.400(6)
C11B C16B 1.517(5)
C12B C13B 1.405(6)
C12B C17B 1.500(6)
C13B C14B 1.405(6)
C13B C18B 1.515(5)
C14B C15B 1.399(6)
C14B C19B 1.510(5)
C15B C20B 1.510(5)
C16B H16D 0.9800
C16B H16E 0.9800
C16B H16F 0.9800
C17B H17D 0.9800
C17B H17E 0.9800
C17B H17F 0.9800
C18B H18D 0.9800
C18B H18E 0.9800
C18B H18F 0.9800
C19B H19D 0.9800
C19B H19E 0.9800
C19B H19F 0.9800
C20B H20D 0.9800
C20B H20E 0.9800
C20B H20F 0.9800
C21B C22B 1.304(5)
C22B C23B 1.555(5)
C23B C26B 1.520(5)
C23B C24B 1.540(5)
C23B C25B 1.544(5)
C24B H24D 0.9800
C24B H24E 0.9800
C24B H24F 0.9800
C25B H25D 0.9800
C25B H25E 0.9800
C25B H25F 0.9800
C26B H26D 0.9800
C26B H26E 0.9800
C26B H26F 0.9800
C27B H27D 0.9800
C27B H27E 0.9800
C27B H27F 0.9800
C28B H28D 0.9800
C28B H28E 0.9800
C28B H28F 0.9800
C29B H29D 0.9800
C29B H29E 0.9800
C29B H29F 0.9800
Ti1C C22C 2.099(4)
Ti1C C21C 2.130(3)
Ti1C C2C 2.407(3)
Ti1C C3C 2.420(3)
Ti1C C12C 2.431(3)
Ti1C C14C 2.434(4)
Ti1C C15C 2.435(4)
Ti1C C5C 2.450(3)
Ti1C C1C 2.460(3)
Ti1C C13C 2.463(4)
Ti1C C11C 2.468(4)
Ti1C C4C 2.471(3)
Si1C C21C 1.846(4)
Si1C C29C 1.864(4)
Si1C C28C 1.868(4)
Si1C C27C 1.888(4)
C1C C2C 1.398(5)
C1C C5C 1.399(5)
C1C C6C 1.492(5)
C2C C3C 1.430(5)
C2C C7C 1.496(5)
C3C C4C 1.408(5)
C3C C8C 1.500(5)
C4C C5C 1.378(5)
C4C C9C 1.510(5)
C5C C10C 1.528(5)
C6C H6C1 0.9800
C6C H6C2 0.9800
C6C H6C3 0.9800
C7C H7C1 0.9800
C7C H7C2 0.9800
C7C H7C3 0.9800
C8C H8C1 0.9800
C8C H8C2 0.9800
C8C H8C3 0.9800
C9C H9C1 0.9800
C9C H9C2 0.9800
C9C H9C3 0.9800
C10C H10G 0.9800
C10C H10H 0.9800
C10C H10I 0.9800
C11C C15C 1.386(6)
C11C C12C 1.411(6)
C11C C16C 1.514(6)
C12C C13C 1.424(6)
C12C C17C 1.479(5)
C13C C14C 1.421(6)
C13C C18C 1.491(5)
C14C C15C 1.420(6)
C14C C19C 1.505(6)
C15C C20C 1.508(6)
C16C H16G 0.9800
C16C H16H 0.9800
C16C H16I 0.9800
C17C H17G 0.9800
C17C H17H 0.9800
C17C H17I 0.9800
C18C H18G 0.9800
C18C H18H 0.9800
C18C H18I 0.9800
C19C H19G 0.9800
C19C H19H 0.9800
C19C H19I 0.9800
C20C H20G 0.9800
C20C H20H 0.9800
C20C H20I 0.9800
C21C C22C 1.299(5)
C22C C23C 1.567(5)
C23C C24C 1.533(6)
C23C C25C 1.539(6)
C23C C26C 1.543(7)
C24C H24G 0.9800
C24C H24H 0.9800
C24C H24I 0.9800
C25C H25G 0.9800
C25C H25H 0.9800
C25C H25I 0.9800
C26C H26G 0.9800
C26C H26H 0.9800
C26C H26I 0.9800
C27C H27G 0.9800
C27C H27H 0.9800
C27C H27I 0.9800
C28C H28G 0.9800
C28C H28H 0.9800
C28C H28I 0.9800
C29C H29G 0.9800
C29C H29H 0.9800
C29C H29I 0.9800
Ti1D C21D 2.111(3)
Ti1D C22D 2.114(3)
Ti1D C2D 2.411(3)
Ti1D C12D 2.419(3)
Ti1D C3D 2.440(3)
Ti1D C11D 2.441(3)
Ti1D C14D 2.443(3)
Ti1D C15D 2.450(3)
Ti1D C5D 2.451(3)
Ti1D C1D 2.461(3)
Ti1D C13D 2.466(3)
Ti1D C4D 2.471(3)
Si1D C21D 1.852(4)
Si1D C28D 1.858(4)
Si1D C29D 1.863(4)
Si1D C27D 1.879(4)
C1D C5D 1.397(5)
C1D C2D 1.403(5)
C1D C6D 1.511(5)
C2D C3D 1.425(5)
C2D C7D 1.491(5)
C3D C4D 1.415(5)
C3D C8D 1.512(5)
C4D C5D 1.409(5)
C4D C9D 1.515(5)
C5D C10D 1.498(5)
C6D H6D1 0.9800
C6D H6D2 0.9800
C6D H6D3 0.9800
C7D H7D1 0.9800
C7D H7D2 0.9800
C7D H7D3 0.9800
C8D H8D1 0.9800
C8D H8D2 0.9800
C8D H8D3 0.9800
C9D H9D1 0.9800
C9D H9D2 0.9800
C9D H9D3 0.9800
C10D H10J 0.9800
C10D H10K 0.9800
C10D H10L 0.9800
C11D C15D 1.408(5)
C11D C12D 1.413(5)
C11D C16D 1.499(5)
C12D C13D 1.423(5)
C12D C17D 1.502(5)
C13D C14D 1.387(5)
C13D C18D 1.518(5)
C14D C15D 1.429(5)
C14D C19D 1.516(5)
C15D C20D 1.507(4)
C16D H16J 0.9800
C16D H16K 0.9800
C16D H16L 0.9800
C17D H17J 0.9800
C17D H17K 0.9800
C17D H17L 0.9800
C18D H18J 0.9800
C18D H18K 0.9800
C18D H18L 0.9800
C19D H19J 0.9800
C19D H19K 0.9800
C19D H19L 0.9800
C20D H20J 0.9800
C20D H20K 0.9800
C20D H20L 0.9800
C21D C22D 1.292(5)
C22D C23D 1.545(5)
C23D C24D 1.519(5)
C23D C26D 1.520(5)
C23D C25D 1.563(6)
C24D H24J 0.9800
C24D H24K 0.9800
C24D H24L 0.9800
C25D H25J 0.9800
C25D H25K 0.9800
C25D H25L 0.9800
C26D H26J 0.9800
C26D H26K 0.9800
C26D H26L 0.9800
C27D H27J 0.9800
C27D H27K 0.9800
C27D H27L 0.9800
C28D H28J 0.9800
C28D H28K 0.9800
C28D H28L 0.9800
C29D H29J 0.9800
C29D H29K 0.9800
C29D H29L 0.9800
